data_1577380
loop_
_publ_author_name
'Xu, Anqi'
'Wang, Ye'
'Hu, Daqiao'
'Li, Shengli'
'Xiong, Lin'
'Jin, Shan'
'Zhang, Qiong'
'Zhu, Manzhou'

_publ_section_title
;
 Enhancing multiphoton absorption in atomically precise
 (AuAg)<sub>13</sub> clusters <i>via</i> 2-/4-mercaptopyridine ligand
 positional isomerism.
;
_journal_issue 20
_journal_name_full Nanoscale
_journal_page_first 10671
_journal_page_last 10681
_journal_paper_doi 10.1039/d6nr00163g
_journal_volume 18
_journal_year 2026
_chemical_formula_moiety 'C133 H104 Ag6 Au7 Cl0.97 N5 O3 P6 S5'
_chemical_formula_sum 'C133 H104 Ag6 Au7 Cl0.97 N5 O3 P6 S5'
_chemical_formula_weight 4226.70
_space_group_crystal_system triclinic
_space_group_IT_number 2
_space_group_name_Hall '-P 1'
_space_group_name_H-M_alt 'P -1'
_atom_sites_solution_hydrogens geom
_audit_creation_date 2026-01-11
_audit_creation_method
;
Olex2 1.2
(compiled 2018.05.29 svn.r3508 for OlexSys, GUI svn.r5506)
;
_audit_update_record
;
2026-01-12 deposited with the CCDC.	2026-04-10 downloaded from the CCDC.
;
_cell_angle_alpha 86.556(16)
_cell_angle_beta 86.473(16)
_cell_angle_gamma 88.139(16)
_cell_formula_units_Z 2
_cell_length_a 15.149(3)
_cell_length_b 16.597(3)
_cell_length_c 29.570(6)
_cell_measurement_reflns_used 21344
_cell_measurement_temperature 120(2)
_cell_measurement_theta_max 65.74
_cell_measurement_theta_min 7.87
_cell_volume 7404(2)
_computing_molecular_graphics 'Olex2 (Dolomanov et al., 2009)'
_computing_publication_material 'Olex2 (Dolomanov et al., 2009)'
_computing_structure_refinement 'ShelXL (Sheldrick, 2015)'
_diffrn_ambient_temperature 120(2)
_diffrn_measured_fraction_theta_full 0.950
_diffrn_measured_fraction_theta_max 0.950
_diffrn_measurement_device_type stoe
_diffrn_radiation_type CuK\a
_diffrn_radiation_wavelength 1.54186
_diffrn_reflns_av_R_equivalents 0.0906
_diffrn_reflns_av_unetI/netI 0.0726
_diffrn_reflns_Laue_measured_fraction_full 0.950
_diffrn_reflns_Laue_measured_fraction_max 0.950
_diffrn_reflns_limit_h_max 17
_diffrn_reflns_limit_h_min -16
_diffrn_reflns_limit_k_max 19
_diffrn_reflns_limit_k_min -15
_diffrn_reflns_limit_l_max 34
_diffrn_reflns_limit_l_min -22
_diffrn_reflns_number 41333
_diffrn_reflns_point_group_measured_fraction_full 0.950
_diffrn_reflns_point_group_measured_fraction_max 0.950
_diffrn_reflns_theta_full 62.499
_diffrn_reflns_theta_max 62.499
_diffrn_reflns_theta_min 4.017
_exptl_absorpt_coefficient_mu 20.677
_exptl_crystal_colour 'metallic orangish orange'
_exptl_crystal_colour_lustre metallic
_exptl_crystal_colour_modifier orangish
_exptl_crystal_colour_primary orange
_exptl_crystal_density_diffrn 1.896
_exptl_crystal_description block
_exptl_crystal_F_000 3965
_refine_diff_density_max 3.636
_refine_diff_density_min -3.532
_refine_diff_density_rms 0.344
_refine_ls_extinction_method none
_refine_ls_goodness_of_fit_ref 1.083
_refine_ls_hydrogen_treatment constr
_refine_ls_matrix_type full
_refine_ls_number_parameters 1292
_refine_ls_number_reflns 22446
_refine_ls_number_restraints 1813
_refine_ls_restrained_S_all 1.067
_refine_ls_R_factor_all 0.1249
_refine_ls_R_factor_gt 0.1051
_refine_ls_shift/su_max 0.001
_refine_ls_shift/su_mean 0.000
_refine_ls_structure_factor_coef Fsqd
_refine_ls_weighting_details 'w=1/[\s^2^(Fo^2^)+(0.2000P)^2^] where P=(Fo^2^+2Fc^2^)/3'
_refine_ls_weighting_scheme calc
_refine_ls_wR_factor_gt 0.2776
_refine_ls_wR_factor_ref 0.2945
_reflns_Friedel_coverage 0.000
_reflns_number_gt 15481
_reflns_number_total 22446
_reflns_threshold_expression 'I > 2\s(I)'
_cod_data_source_file d6nr00163g2.cif
_cod_data_source_block auag)13-2_sq
_cod_original_cell_volume 7404(3)
_cod_database_code 1577380
_shelx_shelxl_version_number 2018/3
_shelx_space_group_comment
;
The symmetry employed for this shelxl refinement is uniquely defined
by the following loop, which should always be used as a source of
symmetry information in preference to the above space-group names.
They are only intended as comments.
;
_olex2_refinement_description
;
1. Fixed Uiso
 At 1.2 times of:
  All C(H) groups
2. Restrained distances
 C31-N17
 2.35 with sigma of 0.01
 C32-C10
 2.35 with sigma of 0.01
 N17-C18
 2.35 with sigma of 0.01
 S00O-C87
 1.8 with sigma of 0.01
 S00O-C0AA
 2.75 with sigma of 0.01
 S00O-N158
 2.75 with sigma of 0.01
 S1-C61
 2.75 with sigma of 0.01
 S1-N12
 2.75 with sigma of 0.01
 C98-C98_$1
 2.7 with sigma of 0.01
 S00P-C339
 1.75 with sigma of 0.01
 C102-C01M = C71-C03N
 1.39 with sigma of 0.01
 N02Z-C01M = N02Z-C03N
 1.32 with sigma of 0.01
 C71-C03N = C102-C01M
 1.39 with sigma of 0.01
 C71-C13 = C13-C102
 1.39 with sigma of 0.01
 C01M-C13
 2.35 with sigma of 0.01
 C102-C71
 2.35 with sigma of 0.01
 C13-C03N
 2.35 with sigma of 0.01
 S00L-C102
 2.7 with sigma of 0.01
 N02Z-S00L
 2.7 with sigma of 0.01
 C339-C145 = C79-C34
 1.39 with sigma of 0.01
 N253-C339 = N253-C34
 1.32 with sigma of 0.01
 N253-C79
 2.35 with sigma of 0.01
 C339-C34
 2.35 with sigma of 0.01
 C145-N253
 2.35 with sigma of 0.01
 C90-C79 = C90-C145
 1.39 with sigma of 0.01
 C34-C90
 2.35 with sigma of 0.01
 S00P-C145
 2.75 with sigma of 0.01
 N253-S00P
 2.75 with sigma of 0.01
 C87-C0AA = C98-C5AA
 1.39 with sigma of 0.01
 N158-C87 = N158-C5AA
 1.32 with sigma of 0.01
 C87-C5AA
 2.35 with sigma of 0.01
 C0AA-N158
 2.35 with sigma of 0.01
 N158-C98
 2.35 with sigma of 0.01
 C98-C0AA
 2.35 with sigma of 0.01
 C6AA-C0AA = C98-C6AA
 1.39 with sigma of 0.01
 C87-C6AA
 2.35 with sigma of 0.01
 C0AA-C98
 2.35 with sigma of 0.01
 C6AA-C5AA
 2.35 with sigma of 0.01
 C6AA-C6AA_$1
 2.6 with sigma of 0.01
 N17-C10 = N17-C32
 1.32 with sigma of 0.01
 C10-C32
 2.35 with sigma of 0.01
 N17-C31
 2.35 with sigma of 0.01
 C31-C18
 2.35 with sigma of 0.01
 C18-N17
 2.35 with sigma of 0.01
 C10-C18 = C32-C31
 1.39 with sigma of 0.01
 C26-C18 = C31-C26
 1.39 with sigma of 0.01
 C18-C31
 2.35 with sigma of 0.01
 C10-C26
 2.35 with sigma of 0.01
 C26-C32
 2.35 with sigma of 0.01
 C37-C120 = C61-C52
 1.39 with sigma of 0.01
 N12-C52 = N12-C37
 1.32 with sigma of 0.01
 C61-N12
 2.35 with sigma of 0.01
 C52-C37
 2.35 with sigma of 0.01
 N12-C120
 2.35 with sigma of 0.01
 C120-C61
 2.35 with sigma of 0.01
 C61-C100 = C120-C100
 1.39 with sigma of 0.01
 C52-C100
 2.35 with sigma of 0.01
 C100-C37
 2.35 with sigma of 0.01
3. Restrained planarity
 S00O, C87, N158, C5AA, C98, C0AA
 with sigma of 0.1
 S00M, C10, N17, C32, C31, C18
 with sigma of 0.1
 S00L, C01M, N02Z, C03N, C71, C102
 with sigma of 0.1
 S00L, C01M, C102, N02Z, C71, C03N
 with sigma of 0.1
 S00P, C339, C145, N253, C34, C79
 with sigma of 0.1
 S00P, C339, N253, C34, C79, C90, C145
 with sigma of 0.1
 S00O, C87, C0AA, N158, C5AA, C98
 with sigma of 0.1
 S00L, C01M, C102, C13, C71, C03N, N02Z
 with sigma of 0.1
 S00M, C10, C18, N17, C32, C31
 with sigma of 0.1
 S00M, C10, C18, C26, C31, C32, N17
 with sigma of 0.1
 C10, C18, C26, C31, C32, N17
 with sigma of 0.1
 S1, C52, C61, N12, C37, C120
 with sigma of 0.1
 S1, C52, C61, C100, C120, C37, N12
 with sigma of 0.1
 S00O, C87, C0AA, C6AA, C98, C5AA, N158
 with sigma of 0.1
 C87, C0AA, C6AA, C98, C5AA, N158
 with sigma of 0.1
 C339, C145, C90, C79, C34, N253
 with sigma of 0.1
4. Uiso/Uaniso restraints and constraints
C10 \\sim C18 \\sim S00M \\sim C26 \\sim C31 \\sim C32 \\sim N17: within 3.8A
with sigma of 0.01 and sigma for terminal atoms of 0.02
S1 \\sim C52 \\sim C61 \\sim C100 \\sim C120 \\sim C37 \\sim N12: within 3.8A
with sigma of 0.01 and sigma for terminal atoms of 0.02
S00O \\sim C87 \\sim C0AA \\sim C6AA \\sim C98 \\sim C5AA \\sim N158: within
3.8A with sigma of 0.01 and sigma for terminal atoms of 0.02
S00P \\sim C145 \\sim C339 \\sim C90 \\sim C79 \\sim N253 \\sim C34: within
3.8A with sigma of 0.01 and sigma for terminal atoms of 0.02
C7 \\sim C118 \\sim P00N \\sim C03R \\sim C95 \\sim C032 \\sim C22: within 3.8A
with sigma of 0.01 and sigma for terminal atoms of 0.02
O00T \\sim C02A \\sim C01O \\sim C031 \\sim C44 \\sim C4AA \\sim C50: within
3.8A with sigma of 0.01 and sigma for terminal atoms of 0.02
P00N \\sim C86 \\sim C91 \\sim C2AA \\sim C27 \\sim C33 \\sim C58: within 3.8A
with sigma of 0.01 and sigma for terminal atoms of 0.02
S00L \\sim C01M \\sim N02Z \\sim C102 \\sim C13 \\sim C71 \\sim C03N: within
3.8A with sigma of 0.01 and sigma for terminal atoms of 0.02
Uanis(C00S) \\sim Ueq, Uanis(C01P) \\sim Ueq, Uanis(C02T) \\sim Ueq,
Uanis(C113) \\sim Ueq, Uanis(C02V) \\sim Ueq, Uanis(C00U) \\sim Ueq,
Uanis(C00V) \\sim Ueq, Uanis(C02Q) \\sim Ueq, Uanis(C02M) \\sim Ueq,
Uanis(C01W) \\sim Ueq, Uanis(C02N) \\sim Ueq, Uanis(C01U) \\sim Ueq,
Uanis(C017) \\sim Ueq, Uanis(C00W) \\sim Ueq, Uanis(C02C) \\sim Ueq,
Uanis(C01A) \\sim Ueq, Uanis(C014) \\sim Ueq, Uanis(C01T) \\sim Ueq,
Uanis(C019) \\sim Ueq, Uanis(C01C) \\sim Ueq, Uanis(C011) \\sim Ueq,
Uanis(C01F) \\sim Ueq, Uanis(C03H) \\sim Ueq, Uanis(C035) \\sim Ueq,
Uanis(C02O) \\sim Ueq, Uanis(C01D) \\sim Ueq, Uanis(C022) \\sim Ueq,
Uanis(C01E) \\sim Ueq, Uanis(C034) \\sim Ueq, Uanis(C02U) \\sim Ueq,
Uanis(C01G) \\sim Ueq, Uanis(C01H) \\sim Ueq, Uanis(C01J) \\sim Ueq,
Uanis(C01K) \\sim Ueq, Uanis(C01L) \\sim Ueq, Uanis(C00Y) \\sim Ueq,
Uanis(C018) \\sim Ueq, Uanis(C02I) \\sim Ueq, Uanis(C36) \\sim Ueq, Uanis(C03K)
\\sim Ueq, Uanis(C026) \\sim Ueq, Uanis(C015) \\sim Ueq, Uanis(C01X) \\sim Ueq,
Uanis(C01R) \\sim Ueq, Uanis(C00X) \\sim Ueq, Uanis(C023) \\sim Ueq,
Uanis(C028) \\sim Ueq, Uanis(C01Y) \\sim Ueq, Uanis(C02F) \\sim Ueq,
Uanis(C037) \\sim Ueq, Uanis(C02J) \\sim Ueq, Uanis(C01S) \\sim Ueq,
Uanis(C02E) \\sim Ueq, Uanis(C00Z) \\sim Ueq, Uanis(C01B) \\sim Ueq,
Uanis(C01V) \\sim Ueq, Uanis(C013) \\sim Ueq, Uanis(C024) \\sim Ueq,
Uanis(C02G) \\sim Ueq, Uanis(C02W) \\sim Ueq, Uanis(C02L) \\sim Ueq,
Uanis(C033) \\sim Ueq, Uanis(C03A) \\sim Ueq, Uanis(C029) \\sim Ueq,
Uanis(C02H) \\sim Ueq, Uanis(C020) \\sim Ueq, Uanis(C02P) \\sim Ueq,
Uanis(C01I) \\sim Ueq, Uanis(C02K) \\sim Ueq, Uanis(C02X) \\sim Ueq,
Uanis(C02S) \\sim Ueq, Uanis(C036) \\sim Ueq, Uanis(C02R) \\sim Ueq,
Uanis(C146) \\sim Ueq, Uanis(C68) \\sim Ueq, Uanis(C025) \\sim Ueq, Uanis(C02D)
\\sim Ueq, Uanis(C03C) \\sim Ueq, Uanis(C02B) \\sim Ueq, Uanis(C030) \\sim Ueq,
Uanis(C03F) \\sim Ueq, Uanis(C03B) \\sim Ueq, Uanis(C1AA) \\sim Ueq,
Uanis(C03P) \\sim Ueq, Uanis(C97) \\sim Ueq, Uanis(C016) \\sim Ueq, Uanis(C010)
\\sim Ueq, Uanis(C01N) \\sim Ueq, Uanis(C038) \\sim Ueq, Uanis(C44) \\sim Ueq,
Uanis(C50) \\sim Ueq, Uanis(C4AA) \\sim Ueq, Uanis(C01O) \\sim Ueq, Uanis(C02A)
\\sim Ueq, Uanis(C031) \\sim Ueq, Uanis(C03R) \\sim Ueq, Uanis(C95) \\sim Ueq,
Uanis(C118) \\sim Ueq, Uanis(C7) \\sim Ueq, Uanis(C22) \\sim Ueq, Uanis(C032)
\\sim Ueq, Uanis(C86) \\sim Ueq, Uanis(C2AA) \\sim Ueq, Uanis(C27) \\sim Ueq,
Uanis(C33) \\sim Ueq, Uanis(C58) \\sim Ueq, Uanis(C91) \\sim Ueq, Uanis(C10)
\\sim Ueq, Uanis(N17) \\sim Ueq, Uanis(C18) \\sim Ueq, Uanis(C31) \\sim Ueq,
Uanis(C32) \\sim Ueq, Uanis(C102) \\sim Ueq, Uanis(C01M) \\sim Ueq, Uanis(N02Z)
\\sim Ueq, Uanis(C03N) \\sim Ueq, Uanis(C71) \\sim Ueq, Uanis(C339) \\sim Ueq,
Uanis(C145) \\sim Ueq, Uanis(C79) \\sim Ueq, Uanis(C34) \\sim Ueq, Uanis(N253)
\\sim Ueq, Uanis(C87) \\sim Ueq, Uanis(N158) \\sim Ueq, Uanis(C5AA) \\sim Ueq,
Uanis(C98) \\sim Ueq, Uanis(C0AA) \\sim Ueq, Uanis(C52) \\sim Ueq, Uanis(C61)
\\sim Ueq, Uanis(C120) \\sim Ueq, Uanis(C37) \\sim Ueq, Uanis(N12) \\sim Ueq,
Uanis(C16) \\sim Ueq: with sigma of 0.01 and sigma for terminal atoms of 0.02
Uanis(S00L) \\sim Ueq, Uanis(C01M) \\sim Ueq, Uanis(N02Z) \\sim Ueq,
Uanis(C102) \\sim Ueq, Uanis(C13) \\sim Ueq, Uanis(C71) \\sim Ueq, Uanis(C03N)
\\sim Ueq: with sigma of 0.01 and sigma for terminal atoms of 0.02
5.a Aromatic/amide H refined with riding coordinates:
 C01P(H01P), C02T(H02T), C113(H113), C02V(H02V), C02Q(H02Q), C02M(H02M),
 C01W(H01W), C02N(H02N), C01U(H01U), C00W(H00W), C02C(H02C), C01A(H01A),
 C014(H014), C01T(H01T), C01C(H01C), C01F(H01F), C03H(H03H), C035(H035),
 C02O(H02O), C022(H022), C01E(H01E), C034(H034), C02U(H02U), C01G(H01G),
 C01L(H01L), C02I(H02I), C36(H36), C03K(H03K), C026(H026), C015(H015),
 C01X(H01X), C01R(H01R), C023(H023), C01K(H01K), C01J(H01J), C019(H019),
 C02S(H02S), C028(H028), C02F(H02F), C037(H037), C02J(H02J), C01S(H01S),
 C02E(H02E), C00Z(H00Z), C01B(H01B), C01V(H01V), C024(H024), C02W(H02W),
 C02L(H02L), C033(H033), C03A(H03A), C020(H020), C02P(H02P), C01I(H01I),
 C02K(H02K), C02X(H02X), C02R(H02R), C146(H146), C68(H68), C025(H025),
 C03C(H03C), C03F(H03F), C03B(H03B), C1AA(H1AA), C03P(H03P), C97(H97),
 C016(H016), C01N(H01N), C038(H038), C44(H44), C50(H50), C4AA(H4AA), C031(H031),
  C95(H95), C118(H118), C7(H7), C22(H22), C032(H032), C2AA(H2AA), C27(H27),
 C33(H33), C58(H58), C91(H91), C18(H18), C31(H31), C32(H32), C102(H102),
 C03N(H03N), C71(H71), C145(H145), C79(H79), C34(H34), C5AA(H5AA), C98(H98),
 C0AA(H0AA), C61(H61), C120(H120), C37(H37), C16(H16), C13(H13), C90(H90),
 C6AA(H6AA), C26(H26), C100(H100)
5.b Fitted hexagon refined as free rotating group:
 C00S(C01P,C02T,C113,C02V,C00U), C00V(C02Q,C02M,C01W,C02N,C01U), C017(C00W,
 C02C,C01A,C014,C01T), C01C(C011,C01F,C03H,C035,C02O), C01D(C022,C01E,C034,C02U,
 C01G), C01L(C00Y,C018,C02I,C36,C03K), C023(C01H,C01K,C01J,C019,C02S),
 C028(C01Y,C02F,C037,C02J,C01S), C02E(C00Z,C01B,C01V,C013,C024), C02G(C02W,C02L,
 C033,C03A,C029), C02H(C020,C02P,C01I,C02K,C02X), C036(C02R,C146,C68,C025,C02D),
  C03C(C02B,C030,C03F,C03B,C1AA), C03P(C97,C016,C010,C01N,C038), C44(C50,C4AA,
 C01O,C02A,C031), C03R(C95,C118,C7,C22,C032), C86(C2AA,C27,C33,C58,C91)
;
_platon_squeeze_void_probe_radius 1.20
_olex2_submission_special_instructions 'No special instructions were received'

loop_
_space_group_symop_operation_xyz
'x, y, z'
'-x, -y, -z'

loop_
_atom_site_label
_atom_site_type_symbol
_atom_site_fract_x
_atom_site_fract_y
_atom_site_fract_z
_atom_site_U_iso_or_equiv
_atom_site_adp_type
_atom_site_occupancy
_atom_site_site_symmetry_order
_atom_site_calc_flag
_atom_site_refinement_flags_posn
_atom_site_refinement_flags_adp
_atom_site_refinement_flags_occupancy
_atom_site_disorder_assembly
_atom_site_disorder_group
Au01 Au 0.62978(5) 0.30553(3) 0.24926(2) 0.0632(2) Uani 1 1 d . . . . .
Au02 Au 0.61574(6) 0.47053(4) 0.24472(3) 0.0662(2) Uani 1 1 d . . . . .
Au03 Au 0.57711(6) 0.37918(4) 0.17056(2) 0.0663(2) Uani 1 1 d . . . . .
Au04 Au 0.50498(6) 0.22387(4) 0.30103(2) 0.0646(2) Uani 1 1 d . . . . .
Au05 Au 0.57446(6) 0.37528(4) 0.32763(2) 0.0688(2) Uani 1 1 d . . . . .
Au06 Au 0.64444(6) 0.14120(4) 0.24968(3) 0.0724(2) Uani 1 1 d . . . . .
Au07 Au 0.79571(6) 0.23749(5) 0.24610(3) 0.0797(3) Uani 1 1 d . . . . .
Ag08 Ag 0.50474(9) 0.23089(6) 0.20287(4) 0.0553(3) Uani 1 1 d . . . . .
Ag09 Ag 0.75699(9) 0.38653(6) 0.19413(4) 0.0603(3) Uani 1 1 d . . . . .
Ag0A Ag 0.68492(9) 0.23008(6) 0.32953(4) 0.0604(3) Uani 1 1 d . . . . .
Ag0B Ag 0.68983(10) 0.23616(6) 0.16810(4) 0.0645(3) Uani 1 1 d . . . . .
Ag0C Ag 0.45944(10) 0.37541(6) 0.25329(4) 0.0630(3) Uani 1 1 d . . . . .
Ag0D Ag 0.75730(10) 0.38349(7) 0.29128(5) 0.0706(4) Uani 1 1 d . . . . .
P00E P 0.4031(4) 0.1522(3) 0.34574(16) 0.0660(11) Uani 1 1 d . . . . .
P00F P 0.6084(4) 0.6085(2) 0.24010(17) 0.0692(12) Uani 1 1 d . . . . .
Cl00 Cl 0.3189(3) 0.4464(3) 0.25428(17) 0.0771(18) Uani 0.970(18) 1 d . . . . .
P00H P 0.6576(4) 0.0035(3) 0.2454(2) 0.0823(15) Uani 1 1 d . . . . .
P00I P 0.5323(4) 0.4237(3) 0.39720(16) 0.0778(14) Uani 1 1 d . . . . .
P00J P 0.5411(4) 0.4428(3) 0.10356(16) 0.0707(12) Uani 1 1 d . . . . .
S1 S 0.8685(4) 0.4456(4) 0.3299(2) 0.1015(17) Uani 1 1 d D U . . .
S00L S 0.4091(5) 0.1761(3) 0.1515(2) 0.0977(16) Uani 1 1 d D U . . .
S00M S 0.7207(5) 0.1576(4) 0.3991(2) 0.1028(17) Uani 1 1 d . U . . .
P00N P 0.9349(5) 0.1783(4) 0.2413(3) 0.1000(16) Uani 1 1 d . U . . .
S00O S 0.8570(7) 0.4569(6) 0.1436(3) 0.144(3) Uani 1 1 d D U . . .
S00P S 0.7384(8) 0.1530(6) 0.1083(4) 0.154(3) Uani 1 1 d D U . . .
O00Q O 0.4646(10) 0.2587(7) 0.4105(4) 0.078(4) Uani 1 1 d . . . . .
O00R O 0.6348(10) 0.5728(7) 0.1417(4) 0.071(3) Uani 1 1 d . . . . .
C00S C 0.5851(8) 0.6439(6) 0.1469(4) 0.070(4) Uani 1 1 d . U . . .
C01P C 0.5543(10) 0.6905(7) 0.1103(3) 0.083(5) Uani 1 1 d G U . . .
H01P H 0.570351 0.676170 0.080172 0.100 Uiso 1 1 calc R . . . .
C02T C 0.4999(10) 0.7581(7) 0.1176(4) 0.093(6) Uani 1 1 d G U . . .
H02T H 0.478842 0.790018 0.092510 0.111 Uiso 1 1 calc R . . . .
C113 C 0.4764(9) 0.7791(7) 0.1616(4) 0.098(7) Uani 1 1 d G U . . .
H113 H 0.439203 0.825348 0.166613 0.117 Uiso 1 1 calc R . . . .
C02V C 0.5072(9) 0.7325(7) 0.1983(3) 0.073(5) Uani 1 1 d G U . . .
H02V H 0.491072 0.746832 0.228380 0.088 Uiso 1 1 calc R . . . .
C00U C 0.5615(9) 0.6649(6) 0.1910(3) 0.066(4) Uani 1 1 d G U . . .
O00T O 0.8407(13) 0.0441(10) 0.2136(7) 0.109(3) Uani 1 1 d . U . . .
C00V C 0.7122(10) -0.0486(8) 0.2920(5) 0.083(5) Uani 1 1 d . U . . .
C02Q C 0.7487(11) -0.0029(6) 0.3236(5) 0.090(6) Uani 1 1 d G U . . .
H02Q H 0.742805 0.054378 0.321115 0.108 Uiso 1 1 calc R . . . .
C02M C 0.7940(11) -0.0409(8) 0.3588(5) 0.099(7) Uani 1 1 d G U . . .
H02M H 0.818950 -0.009632 0.380378 0.119 Uiso 1 1 calc R . . . .
C01W C 0.8027(11) -0.1246(9) 0.3624(5) 0.108(8) Uani 1 1 d G U . . .
H01W H 0.833582 -0.150596 0.386419 0.130 Uiso 1 1 calc R . . . .
C02N C 0.7661(11) -0.1703(6) 0.3307(5) 0.099(7) Uani 1 1 d G U . . .
H02N H 0.772070 -0.227552 0.333198 0.118 Uiso 1 1 calc R . . . .
C01U C 0.7209(10) -0.1323(8) 0.2955(5) 0.091(6) Uani 1 1 d G U . . .
H01U H 0.695924 -0.163543 0.273935 0.109 Uiso 1 1 calc R . . . .
C017 C 0.3232(8) 0.1032(7) 0.3126(4) 0.065(4) Uani 1 1 d . U . . .
C00W C 0.2848(9) 0.0313(7) 0.3287(4) 0.074(5) Uani 1 1 d G U . . .
H00W H 0.299363 0.006943 0.357306 0.088 Uiso 1 1 calc R . . . .
C02C C 0.2251(9) -0.0050(7) 0.3030(5) 0.089(6) Uani 1 1 d G U . . .
H02C H 0.198890 -0.054139 0.314056 0.107 Uiso 1 1 calc R . . . .
C01A C 0.2039(9) 0.0306(9) 0.2612(5) 0.091(6) Uani 1 1 d G U . . .
H01A H 0.163064 0.005790 0.243632 0.109 Uiso 1 1 calc R . . . .
C014 C 0.2423(10) 0.1025(9) 0.2450(4) 0.101(7) Uani 1 1 d G U . . .
H014 H 0.227709 0.126802 0.216457 0.122 Uiso 1 1 calc R . . . .
C01T C 0.3019(10) 0.1388(7) 0.2707(4) 0.095(6) Uani 1 1 d G U . . .
H01T H 0.328183 0.187886 0.259706 0.114 Uiso 1 1 calc R . . . .
C01C C 0.3813(9) 0.4689(8) 0.4500(3) 0.083(5) Uani 1 1 d . U . . .
H01C H 0.418082 0.467558 0.474944 0.099 Uiso 1 1 calc R . . . .
C011 C 0.4170(7) 0.4515(7) 0.4072(4) 0.069(4) Uani 1 1 d G U . . .
C01F C 0.3632(9) 0.4535(8) 0.3707(3) 0.078(5) Uani 1 1 d G U . . .
H01F H 0.387614 0.441631 0.341427 0.093 Uiso 1 1 calc R . . . .
C03H C 0.2735(9) 0.4730(9) 0.3771(4) 0.096(6) Uani 1 1 d G U . . .
H03H H 0.236667 0.474340 0.352177 0.116 Uiso 1 1 calc R . . . .
C035 C 0.2377(7) 0.4904(9) 0.4199(5) 0.090(6) Uani 1 1 d G U . . .
H035 H 0.176426 0.503659 0.424311 0.108 Uiso 1 1 calc R . . . .
C02O C 0.2916(9) 0.4884(8) 0.4564(4) 0.090(6) Uani 1 1 d G U . . .
H02O H 0.267132 0.500268 0.485694 0.108 Uiso 1 1 calc R . . . .
C01D C 0.4508(8) 0.5172(7) 0.1073(4) 0.067(4) Uani 1 1 d . U . . .
C022 C 0.4306(9) 0.5651(7) 0.0689(3) 0.082(5) Uani 1 1 d G U . . .
H022 H 0.462938 0.557678 0.040778 0.099 Uiso 1 1 calc R . . . .
C01E C 0.3633(10) 0.6238(7) 0.0716(4) 0.085(5) Uani 1 1 d G U . . .
H01E H 0.349488 0.656477 0.045302 0.103 Uiso 1 1 calc R . . . .
C034 C 0.3160(9) 0.6346(7) 0.1126(5) 0.090(6) Uani 1 1 d G U . . .
H034 H 0.269953 0.674726 0.114482 0.107 Uiso 1 1 calc R . . . .
C02U C 0.3362(9) 0.5868(8) 0.1511(4) 0.094(6) Uani 1 1 d G U . . .
H02U H 0.303867 0.594175 0.179137 0.113 Uiso 1 1 calc R . . . .
C01G C 0.4035(9) 0.5281(8) 0.1484(3) 0.085(5) Uani 1 1 d G U . . .
H01G H 0.417317 0.495375 0.174614 0.101 Uiso 1 1 calc R . . . .
C01L C 0.3276(9) 0.2833(8) 0.4543(4) 0.081(5) Uani 1 1 d . U . . .
H01L H 0.357232 0.310904 0.475844 0.098 Uiso 1 1 calc R . . . .
C00Y C 0.3759(7) 0.2471(8) 0.4191(4) 0.075(5) Uani 1 1 d G U . . .
C018 C 0.3326(9) 0.2067(7) 0.3875(4) 0.068(4) Uani 1 1 d G U . . .
C02I C 0.2409(9) 0.2025(8) 0.3911(4) 0.095(6) Uani 1 1 d G U . . .
H02I H 0.211292 0.174867 0.369520 0.114 Uiso 1 1 calc R . . . .
C36 C 0.1926(7) 0.2387(10) 0.4263(5) 0.104(7) Uani 1 1 d G U . . .
H36 H 0.129930 0.235854 0.428730 0.125 Uiso 1 1 calc R . . . .
C03K C 0.2359(9) 0.2791(9) 0.4579(4) 0.095(6) Uani 1 1 d G U . . .
H03K H 0.202898 0.303873 0.481892 0.114 Uiso 1 1 calc R . . . .
C026 C 0.7333(19) 0.5744(14) 0.4059(9) 0.100(7) Uani 1 1 d . U . . .
H026 H 0.793834 0.572305 0.395531 0.119 Uiso 1 1 calc R . . . .
C015 C 0.6971(17) 0.6430(13) 0.4270(7) 0.085(5) Uani 1 1 d . U . . .
H015 H 0.732487 0.685978 0.434414 0.102 Uiso 1 1 calc R . . . .
C01X C 0.6030(17) 0.6434(13) 0.4366(8) 0.089(6) Uani 1 1 d . U . . .
H01X H 0.576009 0.688727 0.450653 0.107 Uiso 1 1 calc R . . . .
C01R C 0.5515(15) 0.5846(11) 0.4271(6) 0.077(5) Uani 1 1 d . U . . .
H01R H 0.489073 0.590852 0.431415 0.092 Uiso 1 1 calc R . . . .
C00X C 0.5914(15) 0.5092(11) 0.4097(7) 0.073(5) Uani 1 1 d . U . . .
C023 C 0.5697(8) 0.3034(8) 0.0583(5) 0.083(5) Uani 1 1 d . U . . .
H023 H 0.623728 0.299466 0.073084 0.100 Uiso 1 1 calc R . . . .
C01H C 0.5128(9) 0.3699(7) 0.0638(4) 0.081(5) Uani 1 1 d G U . . .
C01K C 0.4338(8) 0.3756(6) 0.0421(4) 0.072(5) Uani 1 1 d G U . . .
H01K H 0.394924 0.421077 0.045923 0.086 Uiso 1 1 calc R . . . .
C01J C 0.4118(8) 0.3148(8) 0.0149(5) 0.086(6) Uani 1 1 d G U . . .
H01J H 0.357779 0.318720 0.000049 0.103 Uiso 1 1 calc R . . . .
C019 C 0.4687(10) 0.2483(7) 0.0093(4) 0.087(6) Uani 1 1 d G U . . .
H019 H 0.453607 0.206735 -0.009309 0.105 Uiso 1 1 calc R . . . .
C02S C 0.5477(9) 0.2426(7) 0.0310(5) 0.098(7) Uani 1 1 d G U . . .
H02S H 0.586582 0.197107 0.027208 0.118 Uiso 1 1 calc R . . . .
C028 C 0.4566(9) 0.6184(7) 0.2946(5) 0.087(6) Uani 1 1 d . U . . .
H028 H 0.436603 0.578986 0.275924 0.104 Uiso 1 1 calc R . . . .
C01Y C 0.5422(9) 0.6464(8) 0.2875(4) 0.077(5) Uani 1 1 d G U . . .
C02F C 0.5715(7) 0.7041(8) 0.3148(5) 0.079(5) Uani 1 1 d G U . . .
H02F H 0.629924 0.723247 0.309917 0.095 Uiso 1 1 calc R . . . .
C037 C 0.5153(10) 0.7339(7) 0.3492(4) 0.081(5) Uani 1 1 d G U . . .
H037 H 0.535286 0.773375 0.367867 0.097 Uiso 1 1 calc R . . . .
C02J C 0.4297(9) 0.7060(8) 0.3563(4) 0.096(6) Uani 1 1 d G U . . .
H02J H 0.391307 0.726308 0.379847 0.115 Uiso 1 1 calc R . . . .
C01S C 0.4004(7) 0.6482(8) 0.3290(5) 0.086(6) Uani 1 1 d G U . . .
H01S H 0.341964 0.629114 0.333876 0.103 Uiso 1 1 calc R . . . .
C02E C 0.4119(9) -0.0275(8) 0.2055(4) 0.085(6) Uani 1 1 d . U . . .
H02E H 0.377511 -0.005956 0.181586 0.102 Uiso 1 1 calc R . . . .
C00Z C 0.3760(7) -0.0835(8) 0.2377(5) 0.082(5) Uani 1 1 d G U . . .
H00Z H 0.316992 -0.100176 0.235900 0.098 Uiso 1 1 calc R . . . .
C01B C 0.4264(9) -0.1151(7) 0.2727(4) 0.086(6) Uani 1 1 d G U . . .
H01B H 0.401801 -0.153302 0.294769 0.104 Uiso 1 1 calc R . . . .
C01V C 0.5127(9) -0.0906(8) 0.2754(4) 0.084(5) Uani 1 1 d G U . . .
H01V H 0.547131 -0.112208 0.299324 0.101 Uiso 1 1 calc R . . . .
C013 C 0.5487(7) -0.0347(8) 0.2432(5) 0.085(5) Uani 1 1 d G U . . .
C024 C 0.4983(9) -0.0031(7) 0.2082(4) 0.086(6) Uani 1 1 d G U . . .
H024 H 0.522844 0.035139 0.186141 0.104 Uiso 1 1 calc R . . . .
C02G C 0.5530(9) 0.3500(6) 0.4435(3) 0.063(4) Uani 1 1 d . U . . .
C02W C 0.6106(9) 0.3649(6) 0.4767(4) 0.081(5) Uani 1 1 d G U . . .
H02W H 0.638550 0.415377 0.476132 0.097 Uiso 1 1 calc R . . . .
C02L C 0.6275(9) 0.3058(7) 0.5107(4) 0.078(5) Uani 1 1 d G U . . .
H02L H 0.666842 0.315914 0.533313 0.094 Uiso 1 1 calc R . . . .
C033 C 0.5866(10) 0.2319(6) 0.5115(4) 0.085(5) Uani 1 1 d G U . . .
H033 H 0.598114 0.191474 0.534687 0.101 Uiso 1 1 calc R . . . .
C03A C 0.5290(9) 0.2170(5) 0.4783(4) 0.076(5) Uani 1 1 d G U . . .
H03A H 0.501094 0.166495 0.478879 0.092 Uiso 1 1 calc R . . . .
C029 C 0.5122(8) 0.2761(7) 0.4444(4) 0.076(5) Uani 1 1 d G U . . .
C02H C 0.4508(9) 0.0733(7) 0.3834(4) 0.073(5) Uani 1 1 d . U . . .
C020 C 0.4067(8) 0.0455(8) 0.4237(4) 0.090(6) Uani 1 1 d G U . . .
H020 H 0.351744 0.069987 0.433314 0.108 Uiso 1 1 calc R . . . .
C02P C 0.4431(9) -0.0180(7) 0.4499(4) 0.084(5) Uani 1 1 d G U . . .
H02P H 0.413017 -0.036989 0.477379 0.101 Uiso 1 1 calc R . . . .
C01I C 0.5236(9) -0.0538(7) 0.4358(4) 0.084(5) Uani 1 1 d G U . . .
H01I H 0.548477 -0.097200 0.453661 0.101 Uiso 1 1 calc R . . . .
C02K C 0.5677(8) -0.0260(8) 0.3955(5) 0.103(7) Uani 1 1 d G U . . .
H02K H 0.622664 -0.050436 0.385878 0.124 Uiso 1 1 calc R . . . .
C02X C 0.5313(9) 0.0376(8) 0.3693(4) 0.081(5) Uani 1 1 d G U . . .
H02X H 0.561392 0.056540 0.341811 0.097 Uiso 1 1 calc R . . . .
C036 C 0.6692(9) 0.5562(7) 0.0994(3) 0.079(5) Uani 1 1 d . U . . .
C02R C 0.7421(9) 0.5984(7) 0.0812(5) 0.082(5) Uani 1 1 d G U . . .
H02R H 0.765255 0.639722 0.097440 0.099 Uiso 1 1 calc R . . . .
C146 C 0.7812(8) 0.5800(9) 0.0391(5) 0.109(8) Uani 1 1 d G U . . .
H146 H 0.831003 0.608796 0.026659 0.131 Uiso 1 1 calc R . . . .
C68 C 0.7473(10) 0.5195(9) 0.0153(4) 0.099(7) Uani 1 1 d G U . . .
H68 H 0.773963 0.506913 -0.013463 0.119 Uiso 1 1 calc R . . . .
C025 C 0.6743(10) 0.4773(7) 0.0335(4) 0.087(6) Uani 1 1 d G U . . .
H025 H 0.651173 0.435956 0.017197 0.104 Uiso 1 1 calc R . . . .
C02D C 0.6353(8) 0.4957(7) 0.0755(4) 0.063(4) Uani 1 1 d G U . . .
C03C C 0.6830(9) -0.0885(10) 0.1671(6) 0.097(7) Uani 1 1 d . U . . .
H03C H 0.624049 -0.105808 0.173000 0.117 Uiso 1 1 calc R . . . .
C02B C 0.7185(11) -0.0359(9) 0.1956(5) 0.089(6) Uani 1 1 d G U . . .
C030 C 0.8047(12) -0.0106(9) 0.1870(6) 0.099(7) Uani 1 1 d G U . . .
C03F C 0.8556(9) -0.0378(12) 0.1499(7) 0.138(11) Uani 1 1 d G U . . .
H03F H 0.914577 -0.020539 0.144039 0.165 Uiso 1 1 calc R . . . .
C03B C 0.8202(13) -0.0904(12) 0.1215(6) 0.131(10) Uani 1 1 d G U . . .
H03B H 0.854928 -0.109061 0.096133 0.157 Uiso 1 1 calc R . . . .
C1AA C 0.7339(13) -0.1158(10) 0.1301(6) 0.112(8) Uani 1 1 d G U . . .
H1AA H 0.709664 -0.151697 0.110613 0.134 Uiso 1 1 calc R . . . .
C03P C 0.8874(9) 0.7012(11) 0.2458(7) 0.118(9) Uani 1 1 d . U . . .
H03P H 0.945955 0.719304 0.247161 0.141 Uiso 1 1 calc R . . . .
C97 C 0.8355(11) 0.7310(9) 0.2110(6) 0.126(10) Uani 1 1 d G U . . .
H97 H 0.858638 0.769437 0.188622 0.151 Uiso 1 1 calc R . . . .
C016 C 0.7498(11) 0.7045(9) 0.2089(5) 0.098(7) Uani 1 1 d G U . . .
H016 H 0.714365 0.724883 0.185175 0.117 Uiso 1 1 calc R . . . .
C010 C 0.7160(8) 0.6483(8) 0.2417(5) 0.075(5) Uani 1 1 d G U . . .
C01N C 0.7678(11) 0.6185(8) 0.2764(4) 0.094(6) Uani 1 1 d G U . . .
H01N H 0.744721 0.580063 0.298807 0.113 Uiso 1 1 calc R . . . .
C038 C 0.8535(11) 0.6450(11) 0.2785(6) 0.130(10) Uani 1 1 d G U . . .
H038 H 0.888995 0.624616 0.302254 0.156 Uiso 1 1 calc R . . . .
C44 C 1.0132(12) -0.0286(11) 0.3127(6) 0.117(4) Uani 1 1 d . U . . .
H44 H 1.051258 -0.043917 0.336311 0.140 Uiso 1 1 calc R . . . .
C50 C 0.9702(13) -0.0874(7) 0.2915(6) 0.115(3) Uani 1 1 d G U . . .
H50 H 0.978868 -0.142778 0.300626 0.138 Uiso 1 1 calc R . . . .
C4AA C 0.9145(12) -0.0650(9) 0.2570(6) 0.113(3) Uani 1 1 d G U . . .
H4AA H 0.885139 -0.105143 0.242487 0.136 Uiso 1 1 calc R . . . .
C01O C 0.9019(12) 0.0161(11) 0.2436(6) 0.113(3) Uani 1 1 d G U . . .
C02A C 0.9449(13) 0.0748(7) 0.2648(7) 0.112(3) Uani 1 1 d G U . . .
C031 C 1.0005(12) 0.0524(9) 0.2994(6) 0.113(3) Uani 1 1 d G U . . .
H031 H 1.029919 0.092583 0.313857 0.136 Uiso 1 1 calc R . . . .
C03R C 1.0122(11) 0.2304(9) 0.2714(6) 0.107(3) Uani 1 1 d . U . . .
C95 C 0.9844(10) 0.2521(11) 0.3148(6) 0.110(3) Uani 1 1 d G U . . .
H95 H 0.928590 0.235617 0.327918 0.132 Uiso 1 1 calc R . . . .
C118 C 1.0384(12) 0.2978(10) 0.3390(5) 0.113(3) Uani 1 1 d G U . . .
H118 H 1.019369 0.312568 0.368648 0.136 Uiso 1 1 calc R . . . .
C7 C 1.1200(11) 0.3218(10) 0.3198(6) 0.111(3) Uani 1 1 d G U . . .
H7 H 1.156901 0.353076 0.336320 0.133 Uiso 1 1 calc R . . . .
C22 C 1.1478(9) 0.3002(11) 0.2764(6) 0.112(3) Uani 1 1 d G U . . .
H22 H 1.203657 0.316633 0.263261 0.135 Uiso 1 1 calc R . . . .
C032 C 1.0939(12) 0.2545(10) 0.2522(5) 0.107(3) Uani 1 1 d G U . . .
H032 H 1.112879 0.239682 0.222529 0.129 Uiso 1 1 calc R . . . .
C86 C 0.9794(13) 0.1791(12) 0.1842(5) 0.117(3) Uani 1 1 d . U . . .
C2AA C 1.0353(13) 0.1150(10) 0.1718(6) 0.118(3) Uani 1 1 d G U . . .
H2AA H 1.049365 0.073066 0.193755 0.142 Uiso 1 1 calc R . . . .
C27 C 1.0707(12) 0.1122(10) 0.1274(7) 0.121(4) Uani 1 1 d G U . . .
H27 H 1.108895 0.068428 0.119005 0.145 Uiso 1 1 calc R . . . .
C33 C 1.0501(13) 0.1735(12) 0.0954(5) 0.122(4) Uani 1 1 d G U . . .
H33 H 1.074258 0.171662 0.065016 0.147 Uiso 1 1 calc R . . . .
C58 C 0.9942(13) 0.2376(10) 0.1077(6) 0.123(4) Uani 1 1 d G U . . .
H58 H 0.980093 0.279533 0.085777 0.148 Uiso 1 1 calc R . . . .
C91 C 0.9588(12) 0.2404(10) 0.1521(7) 0.118(3) Uani 1 1 d G U . . .
H91 H 0.920562 0.284172 0.160527 0.142 Uiso 1 1 calc R . . . .
C10 C 0.7850(8) 0.2204(9) 0.4277(5) 0.116(3) Uani 1 1 d D U . . .
N17 N 0.8153(13) 0.2927(11) 0.4130(5) 0.118(3) Uani 1 1 d D U . . .
C18 C 0.8034(13) 0.1894(9) 0.4707(6) 0.115(3) Uani 1 1 d D U . . .
H18 H 0.782287 0.138185 0.481716 0.138 Uiso 1 1 calc R . . . .
C31 C 0.8835(14) 0.3062(11) 0.4812(6) 0.120(4) Uani 1 1 d D U . . .
H31 H 0.916398 0.337161 0.499914 0.144 Uiso 1 1 calc R . . . .
C32 C 0.8669(15) 0.3346(10) 0.4375(7) 0.121(4) Uani 1 1 d D U . . .
H32 H 0.891921 0.383370 0.425076 0.145 Uiso 1 1 calc R . . . .
C102 C 0.2799(10) 0.2377(9) 0.1006(5) 0.101(3) Uani 1 1 d D U . . .
H102 H 0.290227 0.189890 0.084674 0.122 Uiso 1 1 calc R . . . .
C01M C 0.3285(8) 0.2516(8) 0.1373(3) 0.100(3) Uani 1 1 d D U . . .
N02Z N 0.3141(11) 0.3165(7) 0.1599(6) 0.104(3) Uani 1 1 d D U . . .
C03N C 0.2535(12) 0.3710(10) 0.1474(6) 0.105(3) Uani 1 1 d D U . . .
H03N H 0.244348 0.417968 0.164096 0.126 Uiso 1 1 calc R . . . .
C71 C 0.2030(12) 0.3619(10) 0.1107(6) 0.104(3) Uani 1 1 d D U . . .
H71 H 0.159996 0.401808 0.101923 0.125 Uiso 1 1 calc R . . . .
C339 C 0.6641(10) 0.0859(8) 0.0875(5) 0.171(4) Uani 1 1 d D U . . .
C145 C 0.6919(15) 0.0422(13) 0.0498(7) 0.171(4) Uani 1 1 d D U . . .
H145 H 0.749302 0.047423 0.035267 0.205 Uiso 1 1 calc R . . . .
C79 C 0.5451(17) -0.0186(15) 0.0542(9) 0.174(5) Uani 1 1 d D U . . .
H79 H 0.504119 -0.053094 0.042635 0.209 Uiso 1 1 calc R . . . .
C34 C 0.5243(13) 0.0265(16) 0.0918(9) 0.175(5) Uani 1 1 d D U . . .
H34 H 0.467500 0.022707 0.107185 0.210 Uiso 1 1 calc R . . . .
N253 N 0.5828(11) 0.0743(13) 0.1061(7) 0.172(4) Uani 1 1 d D U . . .
C87 C 0.9127(9) 0.4400(7) 0.0892(4) 0.170(4) Uani 1 1 d D U . . .
N158 N 0.8820(13) 0.3895(12) 0.0608(5) 0.171(4) Uani 1 1 d D U . . .
C5AA C 0.9226(16) 0.3775(14) 0.0205(6) 0.175(5) Uani 1 1 d D U . . .
H5AA H 0.899546 0.340743 0.001085 0.210 Uiso 1 1 calc R . . . .
C98 C 0.9987(16) 0.4187(3) 0.0068(5) 0.174(5) Uani 1 1 d D U . . .
H98 H 1.026220 0.413296 -0.022610 0.209 Uiso 1 1 calc R . . . .
C0AA C 0.9905(10) 0.4793(11) 0.0774(4) 0.169(4) Uani 1 1 d D U . . .
H0AA H 1.013735 0.514500 0.097567 0.203 Uiso 1 1 calc R . . . .
C52 C 0.9608(8) 0.4728(6) 0.2917(4) 0.131(3) Uani 1 1 d D U . . .
C61 C 1.0284(10) 0.5156(12) 0.3077(5) 0.131(3) Uani 1 1 d D U . . .
H61 H 1.025426 0.531078 0.338165 0.158 Uiso 1 1 calc R . . . .
C120 C 1.1009(12) 0.5181(14) 0.2340(7) 0.134(4) Uani 1 1 d D U . . .
H120 H 1.146414 0.537673 0.213003 0.161 Uiso 1 1 calc R . . . .
C37 C 1.0345(14) 0.4718(15) 0.2202(5) 0.135(4) Uani 1 1 d D U . . .
H37 H 1.037761 0.453490 0.190263 0.162 Uiso 1 1 calc R . . . .
N12 N 0.9663(11) 0.4528(12) 0.2486(4) 0.132(3) Uani 1 1 d D U . . .
C16 C 0.6783(16) 0.5087(13) 0.4004(8) 0.086(6) Uani 1 1 d . U . . .
H16 H 0.705522 0.460879 0.389298 0.103 Uiso 1 1 calc R . . . .
C13 C 0.2171(12) 0.2933(10) 0.0874(6) 0.105(3) Uani 1 1 d D U . . .
H13 H 0.183251 0.284523 0.062241 0.126 Uiso 1 1 calc R . . . .
C90 C 0.6306(17) -0.0094(15) 0.0349(9) 0.175(5) Uani 1 1 d D U . . .
H90 H 0.648291 -0.040498 0.009824 0.210 Uiso 1 1 calc R . . . .
C6AA C 1.0335(9) 0.4672(11) 0.0364(3) 0.173(5) Uani 1 1 d D U . . .
H6AA H 1.088047 0.492616 0.028409 0.208 Uiso 1 1 calc R . . . .
C26 C 0.8521(15) 0.2333(12) 0.4971(5) 0.121(4) Uani 1 1 d D U . . .
H26 H 0.864268 0.212843 0.526863 0.145 Uiso 1 1 calc R . . . .
C100 C 1.0993(11) 0.5350(15) 0.2788(7) 0.136(4) Uani 1 1 d D U . . .
H100 H 1.148082 0.560558 0.289979 0.163 Uiso 1 1 calc R . . . .

loop_
_atom_site_aniso_label
_atom_site_aniso_U_11
_atom_site_aniso_U_22
_atom_site_aniso_U_33
_atom_site_aniso_U_23
_atom_site_aniso_U_13
_atom_site_aniso_U_12
Au01 0.0767(5) 0.0429(3) 0.0685(4) 0.0098(3) -0.0016(3) -0.0114(3)
Au02 0.0869(6) 0.0424(3) 0.0687(4) 0.0076(3) -0.0044(4) -0.0142(3)
Au03 0.0859(6) 0.0485(4) 0.0632(4) 0.0074(3) -0.0004(4) -0.0103(3)
Au04 0.0813(5) 0.0451(3) 0.0666(4) 0.0091(3) -0.0028(3) -0.0149(3)
Au05 0.0949(6) 0.0495(4) 0.0619(4) 0.0072(3) -0.0053(4) -0.0189(3)
Au06 0.0825(6) 0.0439(4) 0.0885(5) 0.0091(3) 0.0045(4) -0.0083(3)
Au07 0.0749(6) 0.0568(4) 0.1042(6) 0.0190(4) 0.0001(4) -0.0090(4)
Ag08 0.0757(8) 0.0344(5) 0.0559(6) 0.0036(4) -0.0041(5) -0.0139(5)
Ag09 0.0630(7) 0.0426(5) 0.0726(7) 0.0147(5) 0.0049(6) -0.0123(5)
Ag0A 0.0714(8) 0.0412(5) 0.0678(7) 0.0169(5) -0.0110(6) -0.0138(5)
Ag0B 0.0773(9) 0.0436(5) 0.0703(7) 0.0040(5) 0.0107(6) -0.0051(5)
Ag0C 0.0796(9) 0.0470(5) 0.0619(6) 0.0056(5) -0.0031(6) -0.0125(5)
Ag0D 0.0773(9) 0.0517(6) 0.0827(8) 0.0152(6) -0.0144(7) -0.0194(6)
P00E 0.077(3) 0.054(2) 0.066(2) 0.0066(18) 0.001(2) -0.015(2)
P00F 0.088(4) 0.0435(19) 0.075(3) 0.0053(18) 0.000(2) -0.014(2)
Cl00 0.069(3) 0.082(3) 0.079(3) 0.006(2) -0.001(2) -0.010(2)
P00H 0.081(4) 0.049(2) 0.112(4) 0.012(2) 0.019(3) -0.006(2)
P00I 0.118(5) 0.056(2) 0.059(2) 0.0079(19) -0.005(3) -0.026(3)
P00J 0.093(4) 0.056(2) 0.062(2) 0.0081(18) -0.002(2) -0.008(2)
S1 0.096(4) 0.086(3) 0.123(4) 0.021(3) -0.025(3) -0.026(3)
S00L 0.120(4) 0.080(3) 0.096(3) -0.002(2) -0.022(3) -0.021(3)
S00M 0.122(4) 0.087(3) 0.097(3) 0.033(3) -0.022(3) -0.014(3)
P00N 0.084(3) 0.084(3) 0.129(4) 0.018(3) 0.006(3) -0.012(3)
S00O 0.131(5) 0.160(5) 0.134(5) 0.049(4) 0.004(4) -0.036(5)
S00P 0.170(6) 0.141(5) 0.149(6) -0.014(5) -0.002(5) 0.034(5)
O00Q 0.109(11) 0.058(6) 0.064(7) -0.001(5) 0.014(7) -0.031(7)
O00R 0.099(10) 0.057(6) 0.057(6) 0.006(5) -0.006(6) -0.006(6)
C00S 0.083(9) 0.057(7) 0.070(7) 0.010(6) -0.008(7) -0.010(7)
C01P 0.097(10) 0.064(8) 0.089(9) 0.002(7) -0.010(8) 0.000(7)
C02T 0.106(10) 0.085(9) 0.087(9) 0.002(7) -0.010(8) -0.003(8)
C113 0.102(11) 0.091(9) 0.099(10) -0.002(8) -0.005(8) 0.002(8)
C02V 0.080(9) 0.060(7) 0.080(8) -0.004(6) 0.000(7) 0.000(7)
C00U 0.078(8) 0.048(6) 0.073(8) 0.007(6) 0.000(7) -0.014(6)
O00T 0.101(6) 0.095(5) 0.129(6) 0.011(5) 0.000(5) -0.001(5)
C00V 0.075(9) 0.082(8) 0.092(9) -0.002(7) 0.000(7) -0.008(7)
C02Q 0.088(10) 0.077(8) 0.101(10) 0.009(8) 0.000(8) 0.000(8)
C02M 0.096(10) 0.090(9) 0.113(10) 0.003(8) -0.019(8) -0.014(8)
C01W 0.108(11) 0.098(10) 0.117(11) 0.008(8) -0.014(9) -0.001(8)
C02N 0.095(10) 0.088(9) 0.112(10) 0.001(8) -0.002(8) -0.002(8)
C01U 0.078(9) 0.091(9) 0.104(10) 0.006(8) -0.009(8) -0.017(8)
C017 0.063(8) 0.063(7) 0.068(7) -0.012(6) 0.007(6) -0.008(6)
C00W 0.066(8) 0.068(7) 0.087(8) -0.002(7) -0.005(7) -0.007(7)
C02C 0.090(10) 0.084(9) 0.096(9) -0.022(8) -0.001(8) -0.014(8)
C01A 0.085(10) 0.090(9) 0.099(10) -0.021(8) -0.003(8) 0.000(8)
C014 0.094(10) 0.106(10) 0.104(10) -0.011(8) 0.004(8) 0.004(8)
C01T 0.097(10) 0.100(10) 0.087(9) -0.014(8) -0.002(8) -0.005(8)
C01C 0.094(10) 0.075(8) 0.078(8) 0.006(7) -0.006(7) -0.016(7)
C011 0.082(9) 0.061(7) 0.065(7) -0.002(6) 0.004(7) -0.016(7)
C01F 0.085(9) 0.071(8) 0.076(8) -0.001(7) 0.003(7) -0.015(7)
C03H 0.103(11) 0.094(9) 0.093(10) -0.009(8) -0.002(8) -0.011(8)
C035 0.086(10) 0.090(9) 0.092(9) -0.001(8) 0.000(8) -0.011(8)
C02O 0.095(10) 0.082(9) 0.091(9) -0.002(7) 0.008(8) -0.011(8)
C01D 0.073(8) 0.062(7) 0.066(7) -0.001(6) -0.001(7) -0.007(6)
C022 0.086(9) 0.077(8) 0.084(9) -0.003(7) -0.001(7) -0.006(7)
C01E 0.096(10) 0.071(8) 0.087(9) 0.011(7) -0.006(8) 0.000(7)
C034 0.094(10) 0.083(9) 0.090(9) 0.001(7) 0.003(8) 0.003(8)
C02U 0.097(10) 0.093(9) 0.091(9) 0.008(8) -0.003(8) -0.013(8)
C01G 0.082(9) 0.090(9) 0.081(8) 0.003(7) -0.007(7) 0.001(8)
C01L 0.088(9) 0.082(8) 0.073(8) -0.006(7) 0.005(7) -0.012(7)
C00Y 0.079(9) 0.073(8) 0.071(8) 0.001(7) 0.011(7) -0.019(7)
C018 0.073(8) 0.058(7) 0.072(8) 0.001(6) 0.006(7) -0.006(6)
C02I 0.099(10) 0.092(9) 0.095(10) -0.012(8) 0.002(8) -0.005(8)
C36 0.106(11) 0.110(10) 0.097(10) -0.012(8) -0.005(8) -0.002(8)
C03K 0.100(10) 0.090(9) 0.095(10) -0.008(8) 0.001(8) -0.016(8)
C026 0.104(11) 0.093(9) 0.100(10) 0.001(8) 0.008(8) -0.017(8)
C015 0.099(10) 0.079(8) 0.076(8) 0.005(7) -0.010(8) -0.017(8)
C01X 0.103(10) 0.082(9) 0.082(9) -0.004(7) -0.009(8) -0.010(8)
C01R 0.088(9) 0.073(8) 0.069(8) -0.002(7) -0.004(7) -0.011(7)
C00X 0.083(9) 0.065(7) 0.071(8) 0.001(6) -0.005(7) -0.009(7)
C023 0.095(10) 0.067(8) 0.088(9) -0.003(7) -0.008(8) -0.008(7)
C01H 0.082(9) 0.080(8) 0.079(8) -0.001(7) 0.003(7) -0.011(7)
C01K 0.080(9) 0.067(7) 0.066(7) 0.011(6) 0.004(7) -0.007(7)
C01J 0.097(10) 0.075(8) 0.085(9) 0.006(7) -0.002(8) -0.013(8)
C019 0.102(10) 0.079(8) 0.081(8) 0.005(7) -0.010(8) -0.015(8)
C02S 0.100(10) 0.095(9) 0.098(10) 0.007(8) -0.001(8) 0.001(8)
C028 0.090(10) 0.082(8) 0.089(9) -0.004(7) -0.009(8) -0.010(8)
C01Y 0.086(9) 0.076(8) 0.069(8) -0.006(7) -0.005(7) -0.013(7)
C02F 0.088(9) 0.069(8) 0.084(8) -0.010(7) -0.010(7) -0.015(7)
C037 0.091(10) 0.070(8) 0.080(8) -0.002(7) -0.006(7) -0.003(7)
C02J 0.098(10) 0.096(9) 0.090(9) 0.005(8) 0.003(8) 0.006(8)
C01S 0.090(10) 0.074(8) 0.091(9) 0.006(7) 0.007(8) 0.000(7)
C02E 0.089(10) 0.074(8) 0.091(9) -0.004(7) -0.005(8) 0.005(7)
C00Z 0.079(9) 0.072(8) 0.095(9) -0.021(7) 0.000(8) -0.005(7)
C01B 0.092(10) 0.076(8) 0.091(9) 0.003(7) -0.004(8) -0.008(8)
C01V 0.086(9) 0.070(8) 0.093(9) 0.007(7) 0.009(8) -0.002(7)
C013 0.087(9) 0.075(8) 0.091(9) 0.003(7) 0.000(8) -0.014(7)
C024 0.087(10) 0.075(8) 0.095(9) 0.000(7) 0.002(8) 0.005(7)
C02G 0.073(8) 0.059(7) 0.055(7) 0.003(6) -0.003(6) -0.012(6)
C02W 0.091(9) 0.068(8) 0.084(9) 0.000(7) -0.003(8) -0.014(7)
C02L 0.090(9) 0.071(8) 0.074(8) 0.002(7) -0.005(7) -0.010(7)
C033 0.094(10) 0.081(8) 0.076(8) 0.016(7) -0.003(7) -0.008(8)
C03A 0.092(9) 0.064(7) 0.070(8) 0.016(6) 0.008(7) -0.012(7)
C029 0.085(9) 0.073(8) 0.069(8) -0.006(7) -0.002(7) -0.010(7)
C02H 0.083(9) 0.062(7) 0.072(8) 0.021(6) -0.006(7) -0.015(7)
C020 0.090(10) 0.083(9) 0.095(9) 0.001(8) -0.005(8) -0.003(8)
C02P 0.093(10) 0.070(8) 0.087(9) 0.013(7) -0.007(8) -0.008(7)
C01I 0.092(10) 0.072(8) 0.086(9) 0.005(7) -0.001(8) -0.011(7)
C02K 0.103(11) 0.102(10) 0.103(10) 0.013(8) -0.009(8) -0.003(8)
C02X 0.086(9) 0.071(8) 0.085(8) 0.016(7) -0.006(7) -0.016(7)
C036 0.087(9) 0.075(8) 0.075(8) 0.002(7) -0.001(7) 0.005(7)
C02R 0.089(9) 0.074(8) 0.082(8) 0.007(7) -0.004(8) -0.009(7)
C146 0.108(11) 0.107(11) 0.112(11) -0.003(8) -0.007(9) -0.006(9)
C68 0.096(10) 0.101(10) 0.099(10) 0.005(8) 0.008(8) -0.003(8)
C025 0.089(10) 0.081(8) 0.089(9) -0.002(7) -0.004(8) -0.011(8)
C02D 0.079(8) 0.052(6) 0.056(7) 0.015(6) 0.004(6) -0.007(6)
C03C 0.100(10) 0.088(9) 0.102(10) -0.009(8) 0.008(8) 0.006(8)
C02B 0.091(10) 0.078(8) 0.096(9) 0.001(7) 0.009(8) -0.001(8)
C030 0.097(10) 0.090(9) 0.106(10) -0.003(8) 0.010(8) 0.000(8)
C03F 0.132(14) 0.135(13) 0.144(14) -0.001(9) 0.002(9) -0.002(9)
C03B 0.132(13) 0.124(12) 0.136(13) -0.009(9) -0.001(9) 0.009(9)
C1AA 0.116(12) 0.098(10) 0.120(11) -0.004(8) -0.002(9) -0.015(9)
C03P 0.111(12) 0.110(11) 0.131(12) 0.008(9) -0.009(9) -0.012(9)
C97 0.121(13) 0.119(12) 0.138(13) -0.003(9) -0.008(9) -0.014(9)
C016 0.097(10) 0.087(9) 0.107(10) 0.011(8) -0.001(8) -0.010(8)
C010 0.084(9) 0.058(7) 0.078(8) 0.021(6) 0.005(7) -0.016(7)
C01N 0.092(10) 0.087(9) 0.104(10) 0.002(8) -0.015(8) -0.013(8)
C038 0.121(13) 0.126(13) 0.141(13) 0.005(9) -0.003(9) -0.008(9)
C44 0.111(6) 0.105(5) 0.132(6) 0.010(5) -0.005(5) 0.000(5)
C50 0.109(5) 0.104(5) 0.131(5) 0.009(5) -0.002(5) -0.003(5)
C4AA 0.106(5) 0.101(5) 0.130(5) 0.011(5) -0.002(5) -0.002(5)
C01O 0.106(5) 0.100(5) 0.129(5) 0.008(5) -0.001(5) -0.003(5)
C02A 0.106(5) 0.100(5) 0.128(5) 0.010(5) -0.003(5) -0.001(5)
C031 0.106(5) 0.101(5) 0.130(5) 0.010(5) -0.004(5) -0.002(5)
C03R 0.098(5) 0.098(5) 0.124(5) 0.008(4) -0.003(4) -0.008(4)
C95 0.100(5) 0.102(5) 0.126(5) 0.005(4) -0.003(4) -0.010(4)
C118 0.104(5) 0.107(5) 0.127(5) 0.002(5) -0.004(5) -0.008(5)
C7 0.102(5) 0.104(5) 0.127(5) 0.005(5) -0.003(5) -0.010(5)
C22 0.104(5) 0.104(5) 0.127(5) 0.005(5) -0.004(5) -0.009(5)
C032 0.096(5) 0.099(5) 0.125(5) 0.005(4) -0.003(4) -0.008(4)
C86 0.109(5) 0.111(5) 0.129(5) 0.003(4) 0.005(4) -0.009(4)
C2AA 0.110(5) 0.111(5) 0.130(5) 0.004(4) 0.005(4) -0.010(4)
C27 0.114(5) 0.116(5) 0.130(5) 0.000(5) 0.006(5) -0.008(5)
C33 0.114(5) 0.119(5) 0.131(5) -0.001(5) 0.004(5) -0.008(5)
C58 0.116(5) 0.120(5) 0.132(5) 0.003(5) 0.005(5) -0.008(5)
C91 0.109(5) 0.113(5) 0.130(5) 0.004(4) 0.005(4) -0.010(4)
C10 0.124(5) 0.113(5) 0.112(5) 0.012(4) -0.019(5) -0.014(5)
N17 0.126(5) 0.114(5) 0.113(5) 0.011(4) -0.021(5) -0.015(5)
C18 0.122(5) 0.113(5) 0.111(5) 0.013(4) -0.022(5) -0.013(5)
C31 0.126(6) 0.118(5) 0.116(5) 0.007(5) -0.021(5) -0.013(5)
C32 0.126(6) 0.119(5) 0.117(5) 0.007(5) -0.019(5) -0.015(5)
C102 0.111(5) 0.096(5) 0.098(5) 0.001(4) -0.012(4) -0.016(4)
C01M 0.109(5) 0.096(5) 0.095(5) 0.001(4) -0.013(4) -0.013(4)
N02Z 0.110(5) 0.099(5) 0.101(5) 0.005(4) -0.013(4) -0.010(4)
C03N 0.108(5) 0.104(5) 0.103(5) 0.001(5) -0.011(5) -0.011(5)
C71 0.108(5) 0.104(5) 0.101(5) 0.003(5) -0.013(5) -0.012(5)
C339 0.177(6) 0.166(6) 0.169(6) -0.009(5) -0.008(5) 0.009(5)
C145 0.178(6) 0.165(6) 0.169(6) -0.011(5) -0.007(5) 0.009(5)
C79 0.180(7) 0.169(6) 0.172(6) -0.009(5) -0.007(5) 0.005(5)
C34 0.181(7) 0.170(6) 0.173(6) -0.008(5) -0.008(5) 0.004(5)
N253 0.179(6) 0.167(6) 0.170(6) -0.009(5) -0.007(5) 0.008(5)
C87 0.165(6) 0.179(6) 0.163(6) 0.012(5) -0.002(5) -0.016(5)
N158 0.164(6) 0.181(6) 0.164(6) 0.012(5) -0.003(5) -0.016(5)
C5AA 0.171(6) 0.183(6) 0.170(6) 0.005(5) -0.003(5) -0.014(5)
C98 0.170(6) 0.182(6) 0.169(6) 0.007(5) -0.001(5) -0.015(5)
C0AA 0.164(6) 0.177(6) 0.164(6) 0.012(5) -0.002(5) -0.018(5)
C52 0.127(5) 0.123(5) 0.142(5) 0.003(5) -0.012(5) -0.012(5)
C61 0.127(5) 0.125(5) 0.142(5) 0.006(5) -0.013(5) -0.008(5)
C120 0.129(6) 0.128(6) 0.143(6) 0.001(5) -0.012(5) -0.006(5)
C37 0.132(6) 0.128(6) 0.145(6) 0.004(5) -0.008(5) -0.007(5)
N12 0.128(5) 0.124(5) 0.144(5) 0.004(5) -0.011(5) -0.009(5)
C16 0.096(10) 0.076(8) 0.087(9) -0.009(7) -0.011(8) -0.012(8)
C13 0.108(5) 0.105(5) 0.101(5) 0.003(5) -0.013(5) -0.009(5)
C90 0.181(7) 0.169(7) 0.173(7) -0.010(6) -0.007(6) 0.007(6)
C6AA 0.167(7) 0.183(7) 0.167(7) 0.009(6) -0.001(6) -0.018(6)
C26 0.128(6) 0.120(6) 0.116(6) 0.010(5) -0.021(5) -0.015(5)
C100 0.130(6) 0.129(6) 0.147(6) 0.006(6) -0.010(6) -0.008(6)

loop_
_atom_type_symbol
_atom_type_description
_atom_type_scat_dispersion_real
_atom_type_scat_dispersion_imag
_atom_type_scat_source
C C 0.0181 0.0091 'International Tables Vol C Tables 4.2.6.8 and 6.1.1.4'
H H 0.0000 0.0000 'International Tables Vol C Tables 4.2.6.8 and 6.1.1.4'
Ag Ag 0.1306 4.2820 'International Tables Vol C Tables 4.2.6.8 and 6.1.1.4'
Au Au -4.4197 7.2980 'International Tables Vol C Tables 4.2.6.8 and 6.1.1.4'
Cl Cl 0.3639 0.7018 'International Tables Vol C Tables 4.2.6.8 and 6.1.1.4'
N N 0.0311 0.0180 'International Tables Vol C Tables 4.2.6.8 and 6.1.1.4'
O O 0.0492 0.0322 'International Tables Vol C Tables 4.2.6.8 and 6.1.1.4'
P P 0.2955 0.4335 'International Tables Vol C Tables 4.2.6.8 and 6.1.1.4'
S S 0.3331 0.5567 'International Tables Vol C Tables 4.2.6.8 and 6.1.1.4'

loop_
_geom_angle_atom_site_label_1
_geom_angle_atom_site_label_2
_geom_angle_atom_site_label_3
_geom_angle
_geom_angle_site_symmetry_1
_geom_angle_site_symmetry_3
_geom_angle_publ_flag
Au02 Au01 Ag08 114.53(4) . . ?
Au02 Au01 Ag09 63.57(4) . . ?
Au02 Au01 Ag0A 117.24(4) . . ?
Au02 Au01 Ag0B 115.38(4) . . ?
Au02 Au01 Ag0C 62.73(4) . . ?
Au02 Au01 Ag0D 64.14(4) . . ?
Au03 Au01 Au02 62.80(3) . . ?
Au03 Au01 Au05 116.98(4) . . ?
Au03 Au01 Au06 114.84(4) . . ?
Au03 Au01 Au07 116.06(4) . . ?
Au03 Au01 Ag08 61.78(3) . . ?
Au03 Au01 Ag09 62.85(4) . . ?
Au03 Au01 Ag0A 179.59(5) . . ?
Au03 Au01 Ag0B 62.80(4) . . ?
Au03 Au01 Ag0C 64.39(4) . . ?
Au03 Au01 Ag0D 115.62(4) . . ?
Au04 Au01 Au02 117.48(4) . . ?
Au04 Au01 Au03 116.30(4) . . ?
Au04 Au01 Au05 65.15(3) . . ?
Au04 Au01 Au06 64.13(3) . . ?
Au04 Au01 Au07 116.25(3) . . ?
Au04 Au01 Ag08 63.89(4) . . ?
Au04 Au01 Ag09 178.37(4) . . ?
Au04 Au01 Ag0A 64.07(4) . . ?
Au04 Au01 Ag0B 116.12(4) . . ?
Au04 Au01 Ag0C 63.50(4) . . ?
Au04 Au01 Ag0D 118.97(4) . . ?
Au05 Au01 Au02 63.71(3) . . ?
Au05 Au01 Au06 118.76(3) . . ?
Au05 Au01 Ag08 117.85(4) . . ?
Au05 Au01 Ag09 116.44(4) . . ?
Au05 Au01 Ag0A 63.30(4) . . ?
Au05 Au01 Ag0B 178.71(4) . . ?
Au05 Au01 Ag0C 63.07(4) . . ?
Au05 Au01 Ag0D 64.18(4) . . ?
Au06 Au01 Au02 177.46(4) . . ?
Au06 Au01 Ag08 64.10(3) . . ?
Au06 Au01 Ag09 114.78(4) . . ?
Au06 Au01 Ag0A 65.11(4) . . ?
Au06 Au01 Ag0B 62.16(3) . . ?
Au06 Au01 Ag0C 117.48(4) . . ?
Au06 Au01 Ag0D 117.13(4) . . ?
Au07 Au01 Au02 117.26(4) . . ?
Au07 Au01 Au05 116.46(4) . . ?
Au07 Au01 Au06 62.56(3) . . ?
Au07 Au01 Ag08 116.53(4) . . ?
Au07 Au01 Ag09 63.59(4) . . ?
Au07 Au01 Ag0A 63.54(4) . . ?
Au07 Au01 Ag0B 62.97(4) . . ?
Au07 Au01 Ag0C 179.52(4) . . ?
Au07 Au01 Ag0D 63.02(4) . . ?
Ag08 Au01 Ag09 114.61(4) . . ?
Ag08 Au01 Ag0A 118.42(4) . . ?
Ag08 Au01 Ag0B 63.27(4) . . ?
Ag08 Au01 Ag0C 63.78(4) . . ?
Ag09 Au01 Ag0A 116.78(5) . . ?
Ag09 Au01 Ag0B 62.29(4) . . ?
Ag09 Au01 Ag0C 116.68(4) . . ?
Ag0A Au01 Ag0B 116.92(5) . . ?
Ag0A Au01 Ag0C 116.01(5) . . ?
Ag0C Au01 Ag0B 117.49(5) . . ?
Ag0D Au01 Ag08 177.10(4) . . ?
Ag0D Au01 Ag09 62.52(4) . . ?
Ag0D Au01 Ag0A 64.17(4) . . ?
Ag0D Au01 Ag0B 114.68(5) . . ?
Ag0D Au01 Ag0C 116.69(5) . . ?
Au01 Au02 Au03 58.23(3) . . ?
Au01 Au02 Au05 57.99(3) . . ?
Au01 Au02 Ag09 58.86(3) . . ?
Au01 Au02 Ag0C 59.62(4) . . ?
Au01 Au02 Ag0D 58.29(3) . . ?
Au03 Au02 Au05 108.31(3) . . ?
Au03 Au02 Ag09 59.78(4) . . ?
Au03 Au02 Ag0C 61.78(4) . . ?
Au03 Au02 Ag0D 107.10(4) . . ?
Au05 Au02 Ag09 107.86(4) . . ?
Au05 Au02 Ag0D 60.31(4) . . ?
Ag09 Au02 Ag0D 59.12(4) . . ?
Ag0C Au02 Au05 60.17(3) . . ?
Ag0C Au02 Ag09 110.13(4) . . ?
Ag0C Au02 Ag0D 109.25(4) . . ?
P00F Au02 Au01 178.24(15) . . ?
P00F Au02 Au03 121.74(13) . . ?
P00F Au02 Au05 123.01(13) . . ?
P00F Au02 Ag09 119.46(14) . . ?
P00F Au02 Ag0C 122.07(15) . . ?
P00F Au02 Ag0D 120.63(14) . . ?
Au01 Au03 Au02 58.96(3) . . ?
Au01 Au03 Ag08 60.10(3) . . ?
Au01 Au03 Ag09 59.59(3) . . ?
Au01 Au03 Ag0B 60.25(4) . . ?
Au01 Au03 Ag0C 59.10(4) . . ?
Au02 Au03 Ag09 61.19(4) . . ?
Au02 Au03 Ag0B 110.10(4) . . ?
Au02 Au03 Ag0C 59.75(4) . . ?
Ag08 Au03 Au02 109.95(4) . . ?
Ag08 Au03 Ag09 110.53(4) . . ?
Ag08 Au03 Ag0B 61.85(4) . . ?
Ag08 Au03 Ag0C 61.43(4) . . ?
Ag09 Au03 Ag0B 60.41(4) . . ?
Ag09 Au03 Ag0C 109.64(5) . . ?
Ag0B Au03 Ag0C 110.95(4) . . ?
P00J Au03 Au01 176.74(15) . . ?
P00J Au03 Au02 120.23(12) . . ?
P00J Au03 Ag08 122.36(13) . . ?
P00J Au03 Ag09 117.15(15) . . ?
P00J Au03 Ag0B 118.44(14) . . ?
P00J Au03 Ag0C 123.63(15) . . ?
Au01 Au04 Au05 57.78(3) . . ?
Au01 Au04 Au06 58.34(3) . . ?
Au01 Au04 Ag08 59.17(3) . . ?
Au01 Au04 Ag0A 59.19(3) . . ?
Au01 Au04 Ag0C 59.74(4) . . ?
Au06 Au04 Au05 107.83(4) . . ?
Au06 Au04 Ag08 60.63(4) . . ?
Au06 Au04 Ag0A 61.53(4) . . ?
Au06 Au04 Ag0C 109.55(4) . . ?
Ag08 Au04 Au05 107.94(3) . . ?
Ag08 Au04 Ag0A 110.35(5) . . ?
Ag0A Au04 Au05 59.36(3) . . ?
Ag0C Au04 Au05 59.51(3) . . ?
Ag0C Au04 Ag08 61.01(4) . . ?
Ag0C Au04 Ag0A 109.02(4) . . ?
P00E Au04 Au01 178.14(13) . . ?
P00E Au04 Au05 122.45(12) . . ?
P00E Au04 Au06 120.38(12) . . ?
P00E Au04 Ag08 121.73(13) . . ?
P00E Au04 Ag0A 119.14(13) . . ?
P00E Au04 Ag0C 122.08(13) . . ?
Au01 Au05 Au02 58.31(3) . . ?
Au01 Au05 Au04 57.07(3) . . ?
Au01 Au05 Ag0A 59.23(3) . . ?
Au01 Au05 Ag0C 59.60(4) . . ?
Au01 Au05 Ag0D 58.42(4) . . ?
Au02 Au05 Au04 106.43(3) . . ?
Au02 Au05 Ag0A 109.31(4) . . ?
Au02 Au05 Ag0C 59.84(4) . . ?
Au02 Au05 Ag0D 60.42(4) . . ?
Ag0A Au05 Au04 60.06(3) . . ?
Ag0A Au05 Ag0D 60.90(4) . . ?
Ag0C Au05 Au04 59.72(3) . . ?
Ag0C Au05 Ag0A 109.78(4) . . ?
Ag0C Au05 Ag0D 109.07(5) . . ?
Ag0D Au05 Au04 107.43(4) . . ?
P00I Au05 Au01 174.85(13) . . ?
P00I Au05 Au02 126.41(11) . . ?
P00I Au05 Au04 120.28(13) . . ?
P00I Au05 Ag0A 115.72(14) . . ?
P00I Au05 Ag0C 123.77(17) . . ?
P00I Au05 Ag0D 120.94(16) . . ?
Au01 Au06 Au04 57.54(3) . . ?
Au01 Au06 Au07 58.58(3) . . ?
Au01 Au06 Ag08 58.66(3) . . ?
Au01 Au06 Ag0A 58.25(3) . . ?
Au01 Au06 Ag0B 60.35(3) . . ?
Au04 Au06 Ag08 59.92(3) . . ?
Au04 Au06 Ag0A 59.65(4) . . ?
Au07 Au06 Au04 107.49(4) . . ?
Au07 Au06 Ag08 108.70(4) . . ?
Au07 Au06 Ag0A 59.93(4) . . ?
Au07 Au06 Ag0B 61.06(4) . . ?
Ag08 Au06 Ag0A 108.28(4) . . ?
Ag0B Au06 Au04 109.16(4) . . ?
Ag0B Au06 Ag08 60.88(4) . . ?
Ag0B Au06 Ag0A 109.75(4) . . ?
P00H Au06 Au01 176.57(16) . . ?
P00H Au06 Au04 124.64(14) . . ?
P00H Au06 Au07 121.12(15) . . ?
P00H Au06 Ag08 119.48(17) . . ?
P00H Au06 Ag0A 124.92(17) . . ?
P00H Au06 Ag0B 116.31(16) . . ?
Au01 Au07 Au06 58.86(3) . . ?
Au01 Au07 Ag09 59.11(4) . . ?
Au01 Au07 Ag0A 59.20(4) . . ?
Au01 Au07 Ag0B 60.06(4) . . ?
Au01 Au07 Ag0D 59.11(4) . . ?
Au06 Au07 Ag09 108.13(4) . . ?
Au06 Au07 Ag0A 62.34(4) . . ?
Au06 Au07 Ag0B 60.01(4) . . ?
Au06 Au07 Ag0D 110.62(5) . . ?
Ag09 Au07 Ag0A 109.48(5) . . ?
Ag0B Au07 Ag09 59.91(4) . . ?
Ag0B Au07 Ag0A 110.85(5) . . ?
Ag0D Au07 Ag09 59.80(4) . . ?
Ag0D Au07 Ag0A 61.41(4) . . ?
Ag0D Au07 Ag0B 109.15(5) . . ?
P00N Au07 Au01 178.2(2) . . ?
P00N Au07 Au06 120.22(16) . . ?
P00N Au07 Ag09 120.60(16) . . ?
P00N Au07 Ag0A 122.08(19) . . ?
P00N Au07 Ag0B 118.1(2) . . ?
P00N Au07 Ag0D 122.51(19) . . ?
Au01 Ag08 Au03 58.12(3) . . ?
Au01 Ag08 Au04 56.94(3) . . ?
Au01 Ag08 Au06 57.24(3) . . ?
Au01 Ag08 Ag0B 59.04(4) . . ?
Au01 Ag08 Ag0C 58.47(4) . . ?
Au03 Ag08 Au04 107.30(4) . . ?
Au03 Ag08 Au06 106.17(5) . . ?
Au03 Ag08 Ag0B 60.14(4) . . ?
Au03 Ag08 Ag0C 61.27(4) . . ?
Au04 Ag08 Au06 59.45(3) . . ?
Au04 Ag08 Ag0B 106.93(5) . . ?
Au04 Ag08 Ag0C 59.43(4) . . ?
Au06 Ag08 Ag0B 58.58(4) . . ?
Au06 Ag08 Ag0C 107.35(5) . . ?
Ag0B Ag08 Ag0C 109.47(5) . . ?
S00L Ag08 Au01 170.39(17) . . ?
S00L Ag08 Au03 113.65(15) . . ?
S00L Ag08 Au04 132.66(17) . . ?
S00L Ag08 Au06 125.53(15) . . ?
S00L Ag08 Ag0B 113.38(18) . . ?
S00L Ag08 Ag0C 123.69(17) . . ?
Au01 Ag09 Au02 57.57(3) . . ?
Au01 Ag09 Au03 57.56(3) . . ?
Au01 Ag09 Au07 57.30(3) . . ?
Au01 Ag09 Ag0B 59.50(4) . . ?
Au01 Ag09 Ag0D 58.44(4) . . ?
Au03 Ag09 Au02 59.02(4) . . ?
Au03 Ag09 Au07 106.41(4) . . ?
Au03 Ag09 Ag0B 60.11(4) . . ?
Au03 Ag09 Ag0D 107.75(5) . . ?
Au07 Ag09 Au02 106.94(5) . . ?
Ag0B Ag09 Au02 108.11(5) . . ?
Ag0B Ag09 Au07 59.96(4) . . ?
Ag0D Ag09 Au02 60.68(4) . . ?
Ag0D Ag09 Au07 59.54(4) . . ?
Ag0D Ag09 Ag0B 108.98(5) . . ?
S00O Ag09 Au01 175.9(2) . . ?
S00O Ag09 Au02 121.3(3) . . ?
S00O Ag09 Au03 118.3(2) . . ?
S00O Ag09 Au07 125.8(3) . . ?
S00O Ag09 Ag0B 118.9(3) . . ?
S00O Ag09 Ag0D 125.1(3) . . ?
Au01 Ag0A Au04 56.74(3) . . ?
Au01 Ag0A Au05 57.48(3) . . ?
Au01 Ag0A Au06 56.64(3) . . ?
Au01 Ag0A Au07 57.26(4) . . ?
Au01 Ag0A Ag0D 57.56(4) . . ?
Au04 Ag0A Au06 58.83(3) . . ?
Au04 Ag0A Ag0D 107.11(5) . . ?
Au05 Ag0A Au04 60.58(4) . . ?
Au05 Ag0A Au06 106.67(4) . . ?
Au05 Ag0A Au07 106.38(4) . . ?
Au05 Ag0A Ag0D 59.96(4) . . ?
Au07 Ag0A Au04 105.07(5) . . ?
Au07 Ag0A Au06 57.73(4) . . ?
Au07 Ag0A Ag0D 58.75(4) . . ?
Ag0D Ag0A Au06 104.89(5) . . ?
S00M Ag0A Au01 174.76(18) . . ?
S00M Ag0A Au04 118.24(19) . . ?
S00M Ag0A Au05 122.48(19) . . ?
S00M Ag0A Au06 120.23(17) . . ?
S00M Ag0A Au07 125.6(2) . . ?
S00M Ag0A Ag0D 127.46(17) . . ?
Au01 Ag0B Au03 56.95(3) . . ?
Au01 Ag0B Au06 57.49(3) . . ?
Au01 Ag0B Au07 56.97(4) . . ?
Au01 Ag0B Ag08 57.69(4) . . ?
Au01 Ag0B Ag09 58.22(4) . . ?
Au03 Ag0B Au07 106.05(5) . . ?
Au03 Ag0B Ag08 58.01(4) . . ?
Au03 Ag0B Ag09 59.48(4) . . ?
Au06 Ag0B Au03 106.03(5) . . ?
Au06 Ag0B Au07 58.93(4) . . ?
Au06 Ag0B Ag08 60.53(4) . . ?
Au06 Ag0B Ag09 107.44(5) . . ?
Au07 Ag0B Ag08 106.76(5) . . ?
Ag09 Ag0B Au07 60.12(4) . . ?
Ag09 Ag0B Ag08 106.68(5) . . ?
S00P Ag0B Au01 168.6(3) . . ?
S00P Ag0B Au03 132.2(3) . . ?
S00P Ag0B Au06 111.1(3) . . ?
S00P Ag0B Au07 118.4(3) . . ?
S00P Ag0B Ag08 118.9(3) . . ?
S00P Ag0B Ag09 130.4(3) . . ?
Au01 Ag0C Au02 57.66(4) . . ?
Au01 Ag0C Au03 56.50(4) . . ?
Au01 Ag0C Au04 56.76(3) . . ?
Au01 Ag0C Au05 57.33(4) . . ?
Au01 Ag0C Ag08 57.74(4) . . ?
Au02 Ag0C Au03 58.47(4) . . ?
Au02 Ag0C Au04 107.36(5) . . ?
Au02 Ag0C Au05 59.99(4) . . ?
Au02 Ag0C Ag08 105.53(5) . . ?
Au03 Ag0C Ag08 57.30(4) . . ?
Au04 Ag0C Au03 104.31(5) . . ?
Au04 Ag0C Ag08 59.57(4) . . ?
Au05 Ag0C Au03 105.60(5) . . ?
Au05 Ag0C Au04 60.77(3) . . ?
Au05 Ag0C Ag08 107.80(5) . . ?
Cl00 Ag0C Au01 174.96(13) . . ?
Cl00 Ag0C Au02 117.48(13) . . ?
Cl00 Ag0C Au03 120.54(13) . . ?
Cl00 Ag0C Au04 128.04(13) . . ?
Cl00 Ag0C Au05 122.39(13) . . ?
Cl00 Ag0C Ag08 125.05(14) . . ?
Au01 Ag0D Au02 57.58(3) . . ?
Au01 Ag0D Au05 57.40(4) . . ?
Au01 Ag0D Au07 57.87(4) . . ?
Au01 Ag0D Ag09 59.03(4) . . ?
Au01 Ag0D Ag0A 58.26(4) . . ?
Au02 Ag0D Ag0A 106.99(5) . . ?
Au05 Ag0D Au02 59.27(4) . . ?
Au05 Ag0D Ag0A 59.14(4) . . ?
Au07 Ag0D Au02 107.43(5) . . ?
Au07 Ag0D Au05 106.59(5) . . ?
Au07 Ag0D Ag09 60.67(4) . . ?
Au07 Ag0D Ag0A 59.85(4) . . ?
Ag09 Ag0D Au02 60.20(4) . . ?
Ag09 Ag0D Au05 107.90(5) . . ?
Ag09 Ag0D Ag0A 108.92(5) . . ?
S1 Ag0D Au01 177.42(15) . . ?
S1 Ag0D Au02 124.73(16) . . ?
S1 Ag0D Au05 122.21(19) . . ?
S1 Ag0D Au07 120.86(18) . . ?
S1 Ag0D Ag09 122.73(18) . . ?
S1 Ag0D Ag0A 119.21(15) . . ?
C017 P00E Au04 112.7(4) . . ?
C018 P00E Au04 118.1(5) . . ?
C018 P00E C017 103.7(6) . . ?
C02H P00E Au04 114.3(5) . . ?
C02H P00E C017 106.8(6) . . ?
C02H P00E C018 99.7(6) . . ?
C00U P00F Au02 121.0(4) . . ?
C01Y P00F Au02 110.9(5) . . ?
C01Y P00F C00U 102.6(6) . . ?
C010 P00F Au02 110.6(5) . . ?
C010 P00F C00U 103.6(6) . . ?
C010 P00F C01Y 107.1(7) . . ?
C00V P00H Au06 114.5(5) . . ?
C00V P00H C02B 102.5(8) . . ?
C013 P00H Au06 108.0(5) . . ?
C013 P00H C00V 109.3(7) . . ?
C013 P00H C02B 103.9(8) . . ?
C02B P00H Au06 118.0(6) . . ?
C011 P00I Au05 116.9(5) . . ?
C011 P00I C02G 103.4(6) . . ?
C00X P00I Au05 113.4(7) . . ?
C00X P00I C011 105.5(9) . . ?
C00X P00I C02G 104.3(8) . . ?
C02G P00I Au05 112.1(5) . . ?
C01D P00J Au03 115.6(4) . . ?
C01D P00J C01H 107.7(7) . . ?
C01D P00J C02D 106.1(6) . . ?
C01H P00J Au03 110.5(5) . . ?
C01H P00J C02D 104.8(7) . . ?
C02D P00J Au03 111.4(5) . . ?
C52 S1 Ag0D 111.2(5) . . ?
C01M S00L Ag08 107.9(4) . . ?
C10 S00M Ag0A 106.9(6) . . ?
C02A P00N Au07 116.2(7) . . ?
C03R P00N Au07 112.3(7) . . ?
C03R P00N C02A 103.3(9) . . ?
C86 P00N Au07 111.6(8) . . ?
C86 P00N C02A 107.0(10) . . ?
C86 P00N C03R 105.6(10) . . ?
C87 S00O Ag09 136.2(6) . . ?
C339 S00P Ag0B 119.7(7) . . ?
C029 O00Q C00Y 118.6(12) . . ?
C036 O00R C00S 118.6(10) . . ?
C01P C00S O00R 122.5(9) . . ?
C01P C00S C00U 120.0 . . ?
C00U C00S O00R 117.4(9) . . ?
C00S C01P C02T 120.0 . . ?
C01P C02T C113 120.0 . . ?
C02T C113 C02V 120.0 . . ?
C00U C02V C113 120.0 . . ?
C00S C00U P00F 120.7(7) . . ?
C02V C00U P00F 119.1(7) . . ?
C02V C00U C00S 120.0 . . ?
C01O O00T C030 118.3(16) . . ?
C02Q C00V P00H 118.6(8) . . ?
C02Q C00V C01U 120.0 . . ?
C01U C00V P00H 121.4(8) . . ?
C00V C02Q C02M 120.0 . . ?
C02Q C02M C01W 120.0 . . ?
C02N C01W C02M 120.0 . . ?
C01W C02N C01U 120.0 . . ?
C02N C01U C00V 120.0 . . ?
C00W C017 P00E 120.9(7) . . ?
C00W C017 C01T 120.0 . . ?
C01T C017 P00E 119.1(7) . . ?
C02C C00W C017 120.0 . . ?
C00W C02C C01A 120.0 . . ?
C014 C01A C02C 120.0 . . ?
C01A C014 C01T 120.0 . . ?
C014 C01T C017 120.0 . . ?
C011 C01C C02O 120.0 . . ?
C01C C011 P00I 121.9(8) . . ?
C01C C011 C01F 120.0 . . ?
C01F C011 P00I 118.1(8) . . ?
C011 C01F C03H 120.0 . . ?
C035 C03H C01F 120.0 . . ?
C03H C035 C02O 120.0 . . ?
C035 C02O C01C 120.0 . . ?
C022 C01D P00J 119.4(7) . . ?
C022 C01D C01G 120.0 . . ?
C01G C01D P00J 120.5(7) . . ?
C01E C022 C01D 120.0 . . ?
C022 C01E C034 120.0 . . ?
C02U C034 C01E 120.0 . . ?
C034 C02U C01G 120.0 . . ?
C02U C01G C01D 120.0 . . ?
C00Y C01L C03K 120.0 . . ?
O00Q C00Y C01L 122.0(10) . . ?
O00Q C00Y C018 117.4(10) . . ?
C018 C00Y C01L 120.0 . . ?
C00Y C018 P00E 116.5(8) . . ?
C02I C018 P00E 123.2(8) . . ?
C02I C018 C00Y 120.0 . . ?
C018 C02I C36 120.0 . . ?
C03K C36 C02I 120.0 . . ?
C36 C03K C01L 120.0 . . ?
C015 C026 C16 119(3) . . ?
C026 C015 C01X 115(2) . . ?
C01R C01X C015 124(2) . . ?
C01X C01R C00X 120(2) . . ?
C01R C00X P00I 125.5(17) . . ?
C16 C00X P00I 118.4(16) . . ?
C16 C00X C01R 116.0(19) . . ?
C01H C023 C02S 120.0 . . ?
C023 C01H P00J 117.7(7) . . ?
C023 C01H C01K 120.0 . . ?
C01K C01H P00J 122.1(8) . . ?
C01J C01K C01H 120.0 . . ?
C019 C01J C01K 120.0 . . ?
C02S C019 C01J 120.0 . . ?
C019 C02S C023 120.0 . . ?
C01Y C028 C01S 120.0 . . ?
C028 C01Y P00F 116.9(8) . . ?
C02F C01Y P00F 123.0(8) . . ?
C02F C01Y C028 120.0 . . ?
C01Y C02F C037 120.0 . . ?
C02J C037 C02F 120.0 . . ?
C037 C02J C01S 120.0 . . ?
C02J C01S C028 120.0 . . ?
C00Z C02E C024 120.0 . . ?
C02E C00Z C01B 120.0 . . ?
C00Z C01B C01V 120.0 . . ?
C013 C01V C01B 120.0 . . ?
C01V C013 P00H 123.0(8) . . ?
C01V C013 C024 120.0 . . ?
C024 C013 P00H 116.9(8) . . ?
C013 C024 C02E 120.0 . . ?
C02W C02G P00I 121.7(7) . . ?
C02W C02G C029 120.0 . . ?
C029 C02G P00I 118.3(7) . . ?
C02L C02W C02G 120.0 . . ?
C02W C02L C033 120.0 . . ?
C03A C033 C02L 120.0 . . ?
C033 C03A C029 120.0 . . ?
O00Q C029 C02G 120.1(9) . . ?
O00Q C029 C03A 119.5(9) . . ?
C03A C029 C02G 120.0 . . ?
C020 C02H P00E 122.0(8) . . ?
C020 C02H C02X 120.0 . . ?
C02X C02H P00E 117.8(8) . . ?
C02P C020 C02H 120.0 . . ?
C020 C02P C01I 120.0 . . ?
C02K C01I C02P 120.0 . . ?
C01I C02K C02X 120.0 . . ?
C02K C02X C02H 120.0 . . ?
O00R C036 C02R 118.7(11) . . ?
O00R C036 C02D 121.2(11) . . ?
C02R C036 C02D 120.0 . . ?
C146 C02R C036 120.0 . . ?
C68 C146 C02R 120.0 . . ?
C146 C68 C025 120.0 . . ?
C02D C025 C68 120.0 . . ?
C036 C02D P00J 116.0(8) . . ?
C025 C02D P00J 124.0(8) . . ?
C025 C02D C036 120.0 . . ?
C02B C03C C1AA 120.0 . . ?
C03C C02B P00H 123.6(10) . . ?
C030 C02B P00H 116.4(10) . . ?
C030 C02B C03C 120.0 . . ?
O00T C030 C02B 121.3(15) . . ?
O00T C030 C03F 118.6(15) . . ?
C02B C030 C03F 120.0 . . ?
C030 C03F C03B 120.0 . . ?
C1AA C03B C03F 120.0 . . ?
C03B C1AA C03C 120.0 . . ?
C97 C03P C038 120.0 . . ?
C016 C97 C03P 120.0 . . ?
C010 C016 C97 120.0 . . ?
C016 C010 P00F 122.6(8) . . ?
C01N C010 P00F 117.3(8) . . ?
C01N C010 C016 120.0 . . ?
C010 C01N C038 120.0 . . ?
C01N C038 C03P 120.0 . . ?
C50 C44 C031 120.0 . . ?
C44 C50 C4AA 120.0 . . ?
C01O C4AA C50 120.0 . . ?
O00T C01O C4AA 123.8(15) . . ?
O00T C01O C02A 115.8(15) . . ?
C02A C01O C4AA 120.0 . . ?
C01O C02A P00N 117.3(11) . . ?
C01O C02A C031 120.0 . . ?
C031 C02A P00N 122.3(11) . . ?
C02A C031 C44 120.0 . . ?
C95 C03R P00N 116.7(11) . . ?
C95 C03R C032 120.0 . . ?
C032 C03R P00N 123.1(11) . . ?
C03R C95 C118 120.0 . . ?
C7 C118 C95 120.0 . . ?
C118 C7 C22 120.0 . . ?
C032 C22 C7 120.0 . . ?
C22 C032 C03R 120.0 . . ?
C2AA C86 P00N 117.9(12) . . ?
C2AA C86 C91 120.0 . . ?
C91 C86 P00N 122.1(12) . . ?
C27 C2AA C86 120.0 . . ?
C2AA C27 C33 120.0 . . ?
C58 C33 C27 120.0 . . ?
C33 C58 C91 120.0 . . ?
C58 C91 C86 120.0 . . ?
N17 C10 S00M 127.5(12) . . ?
N17 C10 C18 119.3(7) . . ?
C18 C10 S00M 113.2(11) . . ?
C32 N17 C10 122.3(6) . . ?
C26 C18 C10 119.2(6) . . ?
C26 C31 C32 119.2(6) . . ?
N17 C32 C31 119.3(7) . . ?
C13 C102 C01M 119.3(9) . . ?
C102 C01M S00L 115.9(9) . . ?
N02Z C01M S00L 123.1(10) . . ?
N02Z C01M C102 121.0(15) . . ?
C01M N02Z C03N 120.2(19) . . ?
N02Z C03N C71 122.2(15) . . ?
C13 C71 C03N 117.7(9) . . ?
C145 C339 S00P 118.8(8) . . ?
N253 C339 S00P 123.2(8) . . ?
N253 C339 C145 118.1(8) . . ?
C90 C145 C339 116.1(14) . . ?
C34 C79 C90 114.8(10) . . ?
N253 C34 C79 120.3(9) . . ?
C34 N253 C339 126.0(9) . . ?
N158 C87 S00O 121.9(8) . . ?
N158 C87 C0AA 119.6(7) . . ?
C0AA C87 S00O 118.5(7) . . ?
C5AA N158 C87 122.0(8) . . ?
N158 C5AA C98 119.7(8) . . ?
C6AA C98 C5AA 118.9(7) . . ?
C6AA C0AA C87 119.3(7) . . ?
C61 C52 S1 118.9(7) . . ?
N12 C52 S1 121.9(8) . . ?
N12 C52 C61 119.2(8) . . ?
C100 C61 C52 118.8(7) . . ?
C100 C120 C37 118.0(8) . . ?
N12 C37 C120 120.1(8) . . ?
C37 N12 C52 122.5(8) . . ?
C00X C16 C026 125(2) . . ?
C102 C13 C71 119.6(8) . . ?
C145 C90 C79 124.7(15) . . ?
C0AA C6AA C98 120.3(7) . . ?
C31 C26 C18 120.6(7) . . ?
C61 C100 C120 120.8(8) . . ?

loop_
_geom_bond_atom_site_label_1
_geom_bond_atom_site_label_2
_geom_bond_distance
_geom_bond_site_symmetry_2
_geom_bond_publ_flag
Au01 Au02 2.7358(10) . ?
Au01 Au03 2.7146(11) . ?
Au01 Au04 2.7049(11) . ?
Au01 Au05 2.7264(12) . ?
Au01 Au06 2.7286(10) . ?
Au01 Au07 2.7206(13) . ?
Au01 Ag08 2.7714(14) . ?
Au01 Ag09 2.7743(14) . ?
Au01 Ag0A 2.7782(13) . ?
Au01 Ag0B 2.8120(15) . ?
Au01 Ag0C 2.7934(17) . ?
Au01 Ag0D 2.7570(16) . ?
Au02 Au03 2.8399(11) . ?
Au02 Au05 2.8827(11) . ?
Au02 Ag09 2.9024(16) . ?
Au02 Ag0C 2.8781(16) . ?
Au02 Ag0D 2.9163(16) . ?
Au02 P00F 2.285(4) . ?
Au03 Ag08 2.8171(13) . ?
Au03 Ag09 2.8623(17) . ?
Au03 Ag0B 2.8807(15) . ?
Au03 Ag0C 2.9356(16) . ?
Au03 P00J 2.277(5) . ?
Au04 Au05 2.9245(11) . ?
Au04 Au06 2.8844(13) . ?
Au04 Ag08 2.8983(14) . ?
Au04 Ag0A 2.9091(16) . ?
Au04 Ag0C 2.8941(14) . ?
Au04 P00E 2.285(5) . ?
Au05 Ag0A 2.8886(15) . ?
Au05 Ag0C 2.8877(16) . ?
Au05 Ag0D 2.9131(19) . ?
Au05 P00I 2.300(5) . ?
Au06 Au07 2.8292(13) . ?
Au06 Ag08 2.9188(15) . ?
Au06 Ag0A 2.9635(16) . ?
Au06 Ag0B 2.8610(15) . ?
Au06 P00H 2.298(5) . ?
Au07 Ag09 2.8955(14) . ?
Au07 Ag0A 2.8957(17) . ?
Au07 Ag0B 2.8908(18) . ?
Au07 Ag0D 2.8629(17) . ?
Au07 P00N 2.297(7) . ?
Ag08 Ag0B 2.929(2) . ?
Ag08 Ag0C 2.9401(17) . ?
Ag08 S00L 2.399(6) . ?
Ag09 Ag0B 2.8893(17) . ?
Ag09 Ag0D 2.870(2) . ?
Ag09 S00O 2.348(8) . ?
Ag0A Ag0D 2.9404(16) . ?
Ag0A S00M 2.402(5) . ?
Ag0B S00P 2.375(10) . ?
Ag0C Cl00 2.398(5) . ?
Ag0D S1 2.386(6) . ?
P00E C017 1.842(10) . ?
P00E C018 1.842(11) . ?
P00E C02H 1.828(9) . ?
P00F C00U 1.847(10) . ?
P00F C01Y 1.805(11) . ?
P00F C010 1.782(13) . ?
P00H C00V 1.811(12) . ?
P00H C013 1.793(12) . ?
P00H C02B 1.832(14) . ?
P00I C011 1.802(12) . ?
P00I C00X 1.77(2) . ?
P00I C02G 1.816(8) . ?
P00J C01D 1.815(11) . ?
P00J C01H 1.816(10) . ?
P00J C02D 1.828(11) . ?
S1 C52 1.793(11) . ?
S00L C01M 1.771(14) . ?
S00M C10 1.740(16) . ?
P00N C02A 1.819(13) . ?
P00N C03R 1.789(14) . ?
P00N C86 1.780(16) . ?
S00O C87 1.803(8) . ?
S00P C339 1.769(8) . ?
O00Q C00Y 1.370(17) . ?
O00Q C029 1.320(16) . ?
O00R C00S 1.390(15) . ?
O00R C036 1.367(15) . ?
C00S C01P 1.3900 . ?
C00S C00U 1.3900 . ?
C01P C02T 1.3900 . ?
C02T C113 1.3900 . ?
C113 C02V 1.3900 . ?
C02V C00U 1.3900 . ?
O00T C030 1.38(2) . ?
O00T C01O 1.37(2) . ?
C00V C02Q 1.3900 . ?
C00V C01U 1.3900 . ?
C02Q C02M 1.3900 . ?
C02M C01W 1.3900 . ?
C01W C02N 1.3900 . ?
C02N C01U 1.3900 . ?
C017 C00W 1.3900 . ?
C017 C01T 1.3900 . ?
C00W C02C 1.3900 . ?
C02C C01A 1.3900 . ?
C01A C014 1.3900 . ?
C014 C01T 1.3900 . ?
C01C C011 1.3900 . ?
C01C C02O 1.3900 . ?
C011 C01F 1.3900 . ?
C01F C03H 1.3900 . ?
C03H C035 1.3900 . ?
C035 C02O 1.3900 . ?
C01D C022 1.3900 . ?
C01D C01G 1.3900 . ?
C022 C01E 1.3900 . ?
C01E C034 1.3900 . ?
C034 C02U 1.3900 . ?
C02U C01G 1.3900 . ?
C01L C00Y 1.3900 . ?
C01L C03K 1.3900 . ?
C00Y C018 1.3900 . ?
C018 C02I 1.3900 . ?
C02I C36 1.3900 . ?
C36 C03K 1.3900 . ?
C026 C015 1.41(3) . ?
C026 C16 1.42(3) . ?
C015 C01X 1.44(3) . ?
C01X C01R 1.32(3) . ?
C01R C00X 1.48(3) . ?
C00X C16 1.33(3) . ?
C023 C01H 1.3900 . ?
C023 C02S 1.3900 . ?
C01H C01K 1.3900 . ?
C01K C01J 1.3900 . ?
C01J C019 1.3900 . ?
C019 C02S 1.3900 . ?
C028 C01Y 1.3900 . ?
C028 C01S 1.3900 . ?
C01Y C02F 1.3900 . ?
C02F C037 1.3900 . ?
C037 C02J 1.3900 . ?
C02J C01S 1.3900 . ?
C02E C00Z 1.3900 . ?
C02E C024 1.3900 . ?
C00Z C01B 1.3900 . ?
C01B C01V 1.3900 . ?
C01V C013 1.3900 . ?
C013 C024 1.3900 . ?
C02G C02W 1.3900 . ?
C02G C029 1.3900 . ?
C02W C02L 1.3900 . ?
C02L C033 1.3900 . ?
C033 C03A 1.3900 . ?
C03A C029 1.3900 . ?
C02H C020 1.3900 . ?
C02H C02X 1.3900 . ?
C020 C02P 1.3900 . ?
C02P C01I 1.3900 . ?
C01I C02K 1.3900 . ?
C02K C02X 1.3900 . ?
C036 C02R 1.3900 . ?
C036 C02D 1.3900 . ?
C02R C146 1.3900 . ?
C146 C68 1.3900 . ?
C68 C025 1.3900 . ?
C025 C02D 1.3900 . ?
C03C C02B 1.3900 . ?
C03C C1AA 1.3900 . ?
C02B C030 1.3900 . ?
C030 C03F 1.3900 . ?
C03F C03B 1.3900 . ?
C03B C1AA 1.3900 . ?
C03P C97 1.3900 . ?
C03P C038 1.3900 . ?
C97 C016 1.3900 . ?
C016 C010 1.3900 . ?
C010 C01N 1.3900 . ?
C01N C038 1.3900 . ?
C44 C50 1.3900 . ?
C44 C031 1.3900 . ?
C50 C4AA 1.3900 . ?
C4AA C01O 1.3900 . ?
C01O C02A 1.3900 . ?
C02A C031 1.3900 . ?
C03R C95 1.3900 . ?
C03R C032 1.3900 . ?
C95 C118 1.3900 . ?
C118 C7 1.3900 . ?
C7 C22 1.3900 . ?
C22 C032 1.3900 . ?
C86 C2AA 1.3900 . ?
C86 C91 1.3900 . ?
C2AA C27 1.3900 . ?
C27 C33 1.3900 . ?
C33 C58 1.3900 . ?
C58 C91 1.3900 . ?
C10 N17 1.336(8) . ?
C10 C18 1.384(8) . ?
N17 C32 1.336(8) . ?
C18 C26 1.364(8) . ?
C31 C32 1.384(8) . ?
C31 C26 1.360(8) . ?
C102 C01M 1.384(7) . ?
C102 C13 1.361(9) . ?
C01M N02Z 1.307(10) . ?
N02Z C03N 1.320(10) . ?
C03N C71 1.385(7) . ?
C71 C13 1.369(9) . ?
C339 C145 1.402(9) . ?
C339 N253 1.333(8) . ?
C145 C90 1.392(10) . ?
C79 C34 1.392(9) . ?
C79 C90 1.392(10) . ?
C34 N253 1.315(8) . ?
C87 N158 1.334(8) . ?
C87 C0AA 1.382(8) . ?
N158 C5AA 1.332(8) . ?
C5AA C98 1.386(9) . ?
C98 C6AA 1.363(8) . ?
C0AA C6AA 1.362(8) . ?
C52 C61 1.387(9) . ?
C52 N12 1.335(8) . ?
C61 C100 1.364(9) . ?
C120 C37 1.382(9) . ?
C120 C100 1.371(9) . ?
C37 N12 1.324(8) . ?

loop_
_platon_squeeze_void_nr
_platon_squeeze_void_average_x
_platon_squeeze_void_average_y
_platon_squeeze_void_average_z
_platon_squeeze_void_volume
_platon_squeeze_void_count_electrons
_platon_squeeze_void_content
1 0.000 0.003 -0.010 1782 474 ' '
